data_4323102
loop_
_publ_author_name
'Mason K. Harrup'
'Gyu-Shik Kim'
'Huadong Zeng'
'Rhoma P. Johnson'
'Don VanDerveer'
'Craig L. Hill'

_publ_section_title
;
 Triniobium Polytungstophosphates. Syntheses, Structures, Clarification of
 Isomerism and Reactivity in the Presence of H2O2
;
_journal_name_full 'Inorganic Chemistry'
_journal_page_first 5550
_journal_page_last 5556
_journal_paper_doi 10.1021/ic980467z
_journal_volume 37
_journal_year 1998
_chemical_formula_sum 'Cl Cs6 H14 Nb3 O49.5 P W9'
_chemical_formula_weight 3603.37
_chemical_name_systematic
; 
 ? 
;
_space_group_IT_number 13
_symmetry_cell_setting monoclinic
_symmetry_space_group_name_Hall '-P 2yc'
_symmetry_space_group_name_H-M 'P 1 2/c 1'
_atom_sites_solution_hydrogens geom
_atom_sites_solution_primary direct
_atom_sites_solution_secondary difmap
_audit_creation_method SHELXL
_cell_angle_alpha 90.00
_cell_angle_beta 92.0460(10)
_cell_angle_gamma 90.00
_cell_formula_units_Z 4
_cell_length_a 16.92360(10)
_cell_length_b 13.5721(2)
_cell_length_c 22.31890(10)
_cell_measurement_temperature 293(2)
_cell_measurement_theta_max 25.0
_cell_measurement_theta_min 1.2
_cell_volume 5123.13(8)
_computing_cell_refinement 'Siemens XSCANS'
_computing_data_collection 'Siemens XSCANS'
_computing_data_reduction 'Siemens SHELXTL'
_computing_molecular_graphics 'Siemens SHELXTL'
_computing_publication_material 'Siemens SHELXTL'
_computing_structure_refinement 'SHELXL-93 (Sheldrick, 1993)'
_computing_structure_solution 'SHELXS-86 (Sheldrick, 1990)'
_diffrn_ambient_temperature 293(2)
_diffrn_measurement_device 'Siemens P4'
_diffrn_measurement_method '\w scans'
_diffrn_radiation_monochromator graphite
_diffrn_radiation_source 'fine-focus sealed tube'
_diffrn_radiation_type MoK\a
_diffrn_radiation_wavelength 0.71073
_diffrn_reflns_av_R_equivalents 0.0818
_diffrn_reflns_av_sigmaI/netI 0.1198
_diffrn_reflns_limit_h_max 22
_diffrn_reflns_limit_h_min -21
_diffrn_reflns_limit_k_max 18
_diffrn_reflns_limit_k_min -17
_diffrn_reflns_limit_l_max 29
_diffrn_reflns_limit_l_min -19
_diffrn_reflns_number 31609
_diffrn_reflns_theta_max 28.20
_diffrn_reflns_theta_min 1.20
_exptl_absorpt_coefficient_mu 25.153
_exptl_absorpt_correction_type none
_exptl_crystal_colour yellow
_exptl_crystal_density_diffrn 4.660
_exptl_crystal_description 'bar shape'
_exptl_crystal_F_000 6224
_exptl_crystal_size_max 0.27
_exptl_crystal_size_mid 0.07
_exptl_crystal_size_min 0.07
_refine_diff_density_max 3.353
_refine_diff_density_min -4.161
_refine_diff_density_rms 0.454
_refine_ls_extinction_coef 0.000025(9)
_refine_ls_extinction_expression Fc^*^=kFc[1+0.001xFc^2^\l^3^/sin(2\q)]^-1/4^
_refine_ls_extinction_method SHELXL
_refine_ls_goodness_of_fit_all 0.981
_refine_ls_goodness_of_fit_obs 1.171
_refine_ls_matrix_type full
_refine_ls_number_parameters 665
_refine_ls_number_reflns 11944
_refine_ls_number_restraints 0
_refine_ls_restrained_S_all 0.981
_refine_ls_restrained_S_obs 1.171
_refine_ls_R_factor_all 0.1054
_refine_ls_R_factor_obs 0.0538
_refine_ls_shift/esd_max 0.024
_refine_ls_shift/esd_mean 0.001
_refine_ls_structure_factor_coef Fsqd
_refine_ls_weighting_details 'w=1/[\s^2^(Fo^2^)+(0.0639P)^2^+0.0000P] where P=(Fo^2^+2Fc^2^)/3'
_refine_ls_weighting_scheme calc
_refine_ls_wR_factor_all 0.1474
_refine_ls_wR_factor_obs 0.1313
_reflns_number_observed 6892
_reflns_number_total 11944
_reflns_observed_criterion >2sigma(I)
_cod_data_source_file ic980467z.cif
_cod_data_source_block Hill20(Cs1)
_cod_depositor_comments
;
The following automatic conversions were performed:

'_refine_ls_weighting_scheme' value 'calc
w=1/[\s^2^(Fo^2^)+(0.0639P)^2^+0.0000P] where P=(Fo^2^+2Fc^2^)/3' was
changed to 'calc'. New tag '_refine_ls_weighting_details' was
created. The value of the new tag was set to
'w=1/[\s^2^(Fo^2^)+(0.0639P)^2^+0.0000P] where P=(Fo^2^+2Fc^2^)/3'.

Automatic conversion script
Id: cif_fix_values 3143 2015-03-26 13:38:13Z robertas 
;
_cod_original_formula_sum 'H14 Cl Cs6 Nb3 O49.5 P W9'
_cod_database_code 4323102

loop_
_symmetry_equiv_pos_as_xyz
'x, y, z'
'-x, y, -z+1/2'
'-x, -y, -z'
'x, -y, z-1/2'

loop_
_atom_site_aniso_label
_atom_site_aniso_U_11
_atom_site_aniso_U_22
_atom_site_aniso_U_33
_atom_site_aniso_U_23
_atom_site_aniso_U_13
_atom_site_aniso_U_12
W7 0.0226(4) 0.0260(4) 0.0317(4) -0.0019(4) -0.0017(3) -0.0040(3)
W3 0.0229(4) 0.0306(5) 0.0237(4) -0.0003(4) -0.0012(3) 0.0011(3)
W2 0.0205(4) 0.0308(5) 0.0325(5) 0.0046(4) -0.0022(3) 0.0046(3)
W8 0.0221(4) 0.0243(4) 0.0322(4) -0.0017(4) -0.0016(3) 0.0042(3)
W1 0.0214(4) 0.0290(5) 0.0348(5) 0.0043(4) 0.0025(3) -0.0026(3)
W6 0.0162(4) 0.0333(5) 0.0383(5) -0.0025(4) 0.0020(3) -0.0026(3)
W5 0.0233(4) 0.0250(4) 0.0348(5) -0.0036(4) 0.0042(3) 0.0024(3)
W4 0.0229(4) 0.0261(4) 0.0359(5) -0.0060(4) -0.0030(3) -0.0024(3)
W9 0.0171(4) 0.0313(5) 0.0382(5) -0.0044(4) -0.0054(3) 0.0016(3)
Nb2 0.0307(10) 0.0286(10) 0.0292(10) 0.0009(9) 0.0066(8) -0.0008(8)
Nb1 0.0298(10) 0.0338(11) 0.0284(10) -0.0013(9) -0.0084(8) 0.0020(8)
Nb3 0.0349(11) 0.0234(10) 0.0290(10) 0.0042(8) -0.0027(8) 0.0013(8)
P1 0.021(2) 0.019(2) 0.017(2) 0.007(2) -0.002(2) 0.000(2)
Cs1 0.102(2) 0.149(3) 0.066(2) -0.037(2) -0.0072(15) 0.073(2)
Cs1A 0.102(2) 0.149(3) 0.066(2) -0.037(2) -0.0072(15) 0.073(2)
Cs2 0.0312(8) 0.0464(9) 0.0782(11) 0.0091(9) 0.0045(7) 0.0001(7)
Cs3 0.0450(9) 0.0476(9) 0.0622(10) 0.0083(8) -0.0082(7) -0.0042(7)
Cs4 0.0899(15) 0.099(2) 0.0587(11) -0.0190(11) 0.0091(10) -0.0439(12)
Cs5 0.0675(14) 0.0808(15) 0.126(2) 0.0155(14) -0.0113(12) 0.0075(11)
Cs6 0.065(2) 0.038(2) 0.087(2) -0.022(2) 0.011(2) -0.0074(14)
Cs6A 0.053(3) 0.030(2) 0.126(4) 0.006(2) 0.040(3) -0.010(2)
Cl1 0.136(8) 0.069(5) 0.065(5) -0.018(4) -0.003(5) 0.027(5)
O1 0.017(7) 0.031(8) 0.037(8) 0.015(7) 0.005(6) 0.000(6)
O2 0.032(8) 0.025(8) 0.063(10) 0.007(8) 0.010(7) 0.001(6)
O3 0.023(7) 0.029(7) 0.025(7) -0.011(6) 0.002(5) 0.006(6)
O4 0.024(7) 0.023(7) 0.049(9) 0.007(7) 0.004(6) -0.001(6)
O5 0.025(7) 0.026(7) 0.036(8) 0.010(6) -0.006(6) -0.002(6)
O6 0.035(8) 0.026(7) 0.027(7) -0.013(6) -0.007(6) -0.001(6)
O7 0.044(9) 0.026(8) 0.038(8) 0.012(7) -0.010(7) 0.002(6)
O8 0.029(8) 0.037(8) 0.039(8) 0.014(7) 0.001(6) 0.014(6)
O9 0.012(6) 0.036(8) 0.029(7) -0.010(6) -0.008(5) -0.010(5)
O10 0.027(7) 0.030(8) 0.029(7) 0.002(6) 0.000(6) -0.001(6)
O11 0.041(8) 0.036(8) 0.026(7) -0.008(7) -0.006(6) -0.003(7)
O12 0.016(6) 0.034(8) 0.028(7) 0.000(6) -0.003(5) -0.005(6)
O13 0.037(9) 0.051(10) 0.049(9) -0.010(8) -0.008(7) 0.002(7)
O14 0.030(7) 0.027(7) 0.030(7) 0.000(6) 0.007(6) 0.005(6)
O15 0.022(7) 0.035(8) 0.055(9) -0.004(7) 0.003(6) 0.008(6)
O16 0.016(7) 0.038(8) 0.038(8) -0.008(7) -0.005(6) -0.001(6)
O17 0.015(7) 0.054(9) 0.036(8) 0.002(7) 0.003(6) 0.001(6)
O18 0.036(9) 0.038(9) 0.071(11) -0.003(9) 0.016(8) -0.004(7)
O19 0.032(8) 0.025(8) 0.040(8) 0.006(7) 0.005(6) 0.005(6)
O20 0.028(8) 0.031(8) 0.047(9) -0.006(7) -0.009(6) -0.008(6)
O21 0.034(8) 0.023(7) 0.045(9) 0.006(7) 0.001(7) 0.009(6)
O22 0.014(6) 0.044(8) 0.023(7) 0.011(6) 0.003(5) 0.009(6)
O23 0.029(8) 0.029(8) 0.034(8) 0.004(7) -0.010(6) -0.004(6)
O24 0.037(9) 0.041(9) 0.048(9) -0.010(8) -0.007(7) -0.014(7)
O25 0.023(7) 0.017(7) 0.028(7) -0.007(6) -0.004(5) -0.002(5)
O26 0.020(7) 0.024(7) 0.044(8) -0.001(7) -0.004(6) 0.002(5)
O27 0.043(9) 0.028(8) 0.056(10) -0.006(8) 0.006(7) -0.001(7)
O28 0.046(9) 0.023(7) 0.034(8) -0.006(7) -0.005(7) -0.003(6)
O29 0.034(8) 0.044(9) 0.037(8) -0.008(7) -0.008(6) -0.002(7)
O30 0.025(8) 0.055(10) 0.049(9) -0.007(8) -0.003(7) 0.008(7)
O31 0.070(11) 0.033(9) 0.025(7) -0.004(7) 0.001(7) 0.008(8)
O32 0.060(11) 0.039(10) 0.054(10) 0.007(9) -0.019(8) 0.005(8)
O39 0.036(8) 0.030(8) 0.041(8) -0.009(7) -0.007(6) 0.005(6)
O34 0.063(11) 0.044(10) 0.034(9) -0.002(8) 0.002(8) 0.003(8)
O38 0.033(8) 0.034(8) 0.040(8) 0.011(7) 0.009(6) -0.005(6)
O35 0.078(13) 0.047(10) 0.044(10) 0.010(9) 0.001(9) 0.002(9)
O37 0.081(13) 0.035(9) 0.046(10) 0.007(8) 0.001(9) 0.000(8)
O36 0.070(12) 0.031(9) 0.061(11) -0.004(8) 0.017(9) 0.005(8)
O33 0.051(11) 0.078(13) 0.055(11) 0.006(10) -0.005(8) 0.002(9)
O40 0.012(6) 0.025(7) 0.025(7) 0.005(6) 0.002(5) 0.004(5)
O41 0.018(6) 0.018(7) 0.028(7) -0.005(6) -0.006(5) 0.002(5)
O42 0.030(7) 0.021(7) 0.027(7) 0.003(6) 0.004(6) -0.007(6)
O43 0.016(7) 0.029(8) 0.037(8) 0.002(6) 0.004(6) 0.007(5)
OW1 0.029(12) 0.081(18) 0.048(13) 0.000 -0.012(10) 0.000
OW2 0.067(17) 0.070(18) 0.060(16) 0.000 0.023(13) 0.000
OW3 0.106(17) 0.089(16) 0.085(15) 0.008(13) 0.029(13) 0.006(13)
OW4 0.160(24) 0.058(14) 0.180(26) -0.012(17) 0.002(20) -0.026(15)
OW5 0.012(25) 0.143(36) 0.131(55) 0.007(43) -0.002(21) 0.040(26)
OW6 0.168(47) 0.089(29) 0.099(42) 0.054(40) 0.046(46) -0.058(31)
OW7 0.199(41) 0.077(23) 0.905(133) -0.162(46) 0.063(60) 0.031(23)
OW8 0.056(27) 0.149(50) 0.056(28) -0.068(30) -0.017(22) -0.016(30)
OW9 0.044(21) 0.064(27) 0.054(25) -0.060(22) -0.009(19) 0.014(19)
OW10 0.168(43) 0.046(23) 0.133(38) -0.081(26) -0.105(33) 0.044(25)

loop_
_atom_site_label
_atom_site_type_symbol
_atom_site_fract_x
_atom_site_fract_y
_atom_site_fract_z
_atom_site_U_iso_or_equiv
_atom_site_thermal_displace_type
_atom_site_occupancy
_atom_site_calc_flag
_atom_site_refinement_flags
_atom_site_disorder_group
W7 W 0.34253(5) 0.46186(6) 0.15055(4) 0.0268(2) Uani 1 d . .
W3 W 0.24895(5) 0.28104(6) 0.24969(3) 0.0258(2) Uani 1 d . .
W2 W 0.35341(4) 0.08723(6) 0.19486(4) 0.0280(2) Uani 1 d . .
W8 W 0.14147(4) 0.45142(6) 0.14752(4) 0.0263(2) Uani 1 d . .
W1 W 0.15112(5) 0.08057(6) 0.18957(4) 0.0284(2) Uani 1 d . .
W6 W 0.46191(4) 0.24804(6) 0.09287(4) 0.0293(2) Uani 1 d . .
W5 W 0.36681(5) 0.05041(6) 0.03172(4) 0.0276(2) Uani 1 d . .
W4 W 0.14328(5) 0.03636(6) 0.02725(4) 0.0284(2) Uani 1 d . .
W9 W 0.03717(4) 0.22952(6) 0.07852(4) 0.0290(2) Uani 1 d . .
Nb2 Nb 0.35980(11) 0.27502(13) -0.04523(8) 0.0294(4) Uani 1 d . .
Nb1 Nb 0.13891(11) 0.25662(14) -0.05387(8) 0.0309(4) Uani 1 d . .
Nb3 Nb 0.23734(11) 0.48056(13) 0.01224(8) 0.0292(4) Uani 1 d . .
P1 P 0.2484(3) 0.2462(3) 0.0890(2) 0.0193(10) Uani 1 d . .
Cs1 Cs 0.4733(2) 0.0870(3) -0.14710(12) 0.1058(11) Uani 0.778(3) d P .
Cs1A Cs 0.3866(6) -0.0452(9) -0.1335(4) 0.1058(11) Uani 0.222(3) d P .
Cs2 Cs 0.10190(8) 0.54751(11) -0.14775(8) 0.0519(4) Uani 1 d . .
Cs3 Cs 0.59733(9) 0.48186(12) 0.15926(7) 0.0518(4) Uani 1 d . .
Cs4 Cs 0.08542(12) -0.0229(2) -0.14565(8) 0.0824(6) Uani 1 d . .
Cs5 Cs -0.09910(13) 0.2698(2) -0.09257(11) 0.0919(7) Uani 1 d . .
Cs6 Cs 0.7281(2) 0.1949(2) 0.05821(15) 0.0633(11) Uani 0.582(4) d P .
Cs6A Cs 0.6242(2) 0.2827(3) -0.0307(2) 0.069(2) Uani 0.418(4) d P .
Cl1 Cl -0.0714(6) 0.2556(6) -0.2279(3) 0.090(3) Uani 1 d . .
O1 O 0.0787(7) 0.1720(9) 0.1547(6) 0.028(3) Uani 1 d . .
O2 O 0.0886(8) -0.0036(10) 0.2220(7) 0.040(4) Uani 1 d . .
O3 O 0.1739(7) 0.1744(9) 0.2529(5) 0.026(3) Uani 1 d . .
O4 O 0.1637(7) 0.0231(9) 0.1130(6) 0.032(3) Uani 1 d . .
O5 O 0.2544(7) 0.0265(9) 0.2109(5) 0.029(3) Uani 1 d . .
O6 O 0.3279(7) 0.1785(9) 0.2559(5) 0.030(3) Uani 1 d . .
O7 O 0.3498(8) 0.0299(9) 0.1176(6) 0.036(3) Uani 1 d . .
O8 O 0.4171(7) 0.0103(10) 0.2333(6) 0.035(3) Uani 1 d . .
O9 O 0.4214(6) 0.1850(9) 0.1658(5) 0.026(3) Uani 1 d . .
O10 O 0.1687(7) 0.3541(9) 0.2110(5) 0.029(3) Uani 1 d . .
O11 O 0.2501(8) 0.3249(10) 0.3225(6) 0.035(3) Uani 1 d . .
O12 O 0.3241(7) 0.3652(9) 0.2135(5) 0.026(3) Uani 1 d . .
O13 O 0.1163(8) -0.0802(11) 0.0071(6) 0.046(4) Uani 1 d . .
O14 O 0.2558(7) 0.0293(9) 0.0178(5) 0.029(3) Uani 1 d . .
O15 O 0.1291(7) 0.1057(10) -0.0434(6) 0.037(4) Uani 1 d . .
O16 O 0.0469(7) 0.0958(9) 0.0540(6) 0.031(3) Uani 1 d . .
O17 O 0.4595(7) 0.1143(10) 0.0655(6) 0.035(3) Uani 1 d . .
O18 O 0.4041(8) -0.0616(10) 0.0148(7) 0.048(4) Uani 1 d . .
O19 O 0.3751(7) 0.1245(9) -0.0379(6) 0.032(3) Uani 1 d . .
O20 O 0.5602(8) 0.2633(10) 0.1119(6) 0.036(3) Uani 1 d . .
O21 O 0.4563(8) 0.2881(9) 0.0126(6) 0.034(3) Uani 1 d . .
O22 O 0.4176(7) 0.3714(10) 0.1201(5) 0.027(3) Uani 1 d . .
O23 O 0.3233(7) 0.5217(9) 0.0765(6) 0.031(3) Uani 1 d . .
O24 O 0.4060(8) 0.5409(10) 0.1878(6) 0.042(4) Uani 1 d . .
O25 O 0.2415(7) 0.5089(8) 0.1756(5) 0.023(3) Uani 1 d . .
O26 O 0.0744(7) 0.3546(9) 0.1113(6) 0.029(3) Uani 1 d . .
O27 O 0.0761(8) 0.5262(10) 0.1824(6) 0.042(4) Uani 1 d . .
O28 O 0.1572(8) 0.5162(9) 0.0748(6) 0.035(3) Uani 1 d . .
O29 O 0.0419(8) 0.2682(10) 0.0001(6) 0.039(4) Uani 1 d . .
O30 O -0.0618(8) 0.2374(11) 0.0910(6) 0.043(4) Uani 1 d . .
O31 O 0.2448(9) 0.2360(10) -0.0672(6) 0.043(4) Uani 1 d . .
O32 O 0.0959(9) 0.3276(11) -0.1230(7) 0.052(4) Uani 1 d . .
O39 O 0.1668(8) 0.3946(10) -0.0229(6) 0.036(3) Uani 1 d . .
O34 O 0.4436(9) 0.3069(11) -0.1025(6) 0.047(4) Uani 1 d . .
O38 O 0.3251(8) 0.3950(10) -0.0199(6) 0.035(3) Uani 1 d . .
O35 O 0.3664(10) 0.2873(12) -0.1324(7) 0.057(5) Uani 1 d . .
O37 O 0.2681(10) 0.5648(11) -0.0529(7) 0.054(4) Uani 1 d . .
O36 O 0.2009(10) 0.6075(10) -0.0185(7) 0.054(4) Uani 1 d . .
O33 O 0.0828(10) 0.2184(13) -0.1287(7) 0.062(5) Uani 1 d . .
O40 O 0.1748(6) 0.2102(9) 0.0527(5) 0.021(3) Uani 1 d . .
O41 O 0.2460(6) 0.3610(8) 0.0967(5) 0.021(3) Uani 1 d . .
O42 O 0.2500(7) 0.1971(9) 0.1513(5) 0.026(3) Uani 1 d . .
O43 O 0.3248(7) 0.2192(9) 0.0556(6) 0.027(3) Uani 1 d . .
OW1 O 0.5000 0.3432(18) 0.2500 0.053(6) Uani 1 d S .
OW2 O 0.0000 0.6841(18) -0.2500 0.065(7) Uani 1 d S .
OW3 O 0.2355(12) 0.4158(15) -0.2048(9) 0.093(7) Uani 1 d . .
OW4 O -0.2685(16) 0.1829(15) -0.1199(12) 0.132(10) Uani 1 d . .
OW5 O 0.0136(23) 0.5060(50) -0.0192(22) 0.095(17) Uani 0.50 d P .
OW6 O 0.5097(38) 0.4968(42) 0.0234(17) 0.117(20) Uani 0.50 d P .
OW7 O 0.5838(24) 0.2315(22) -0.1929(34) 0.393(43) Uani 1 d . .
OW8 O 0.2653(24) 0.0414(39) -0.1431(17) 0.087(17) Uani 0.50 d P .
OW9 O 0.2525(21) 0.1035(28) -0.1738(17) 0.054(11) Uani 0.50 d P .
OW10 O 0.2703(28) 0.1955(27) -0.2432(20) 0.118(20) Uani 0.50 d P .

loop_
_atom_type_symbol
_atom_type_description
_atom_type_scat_dispersion_real
_atom_type_scat_dispersion_imag
_atom_type_scat_source
O O 0.0106 0.0060 'International Tables Vol C Tables 4.2.6.8 and 6.1.1.4'
H H 0.0000 0.0000 'International Tables Vol C Tables 4.2.6.8 and 6.1.1.4'
P P 0.1023 0.0942 'International Tables Vol C Tables 4.2.6.8 and 6.1.1.4'
Nb Nb -2.0727 0.6215 'International Tables Vol C Tables 4.2.6.8 and 6.1.1.4'
Cs Cs -0.3680 2.1192 'International Tables Vol C Tables 4.2.6.8 and 6.1.1.4'
W W -0.8490 6.8722 'International Tables Vol C Tables 4.2.6.8 and 6.1.1.4'
Cl Cl 0.1484 0.1585 'International Tables Vol C Tables 4.2.6.8 and 6.1.1.4'

loop_
_geom_angle_atom_site_label_1
_geom_angle_atom_site_label_2
_geom_angle_atom_site_label_3
_geom_angle
_geom_angle_site_symmetry_1
_geom_angle_site_symmetry_3
_geom_angle_publ_flag
O24 W7 O23 104.1(6) . . ?
O24 W7 O22 99.3(6) . . ?
O23 W7 O22 93.6(5) . . ?
O24 W7 O25 101.5(6) . . ?
O23 W7 O25 89.1(5) . . ?
O22 W7 O25 157.7(5) . . ?
O24 W7 O12 100.7(6) . . ?
O23 W7 O12 154.7(5) . . ?
O22 W7 O12 87.1(5) . . ?
O25 W7 O12 81.3(5) . . ?
O24 W7 O41 175.5(6) . . ?
O23 W7 O41 73.3(5) . . ?
O22 W7 O41 84.6(5) . . ?
O25 W7 O41 75.0(4) . . ?
O12 W7 O41 81.6(4) . . ?
O24 W7 Cs3 48.0(5) . . ?
O23 W7 Cs3 98.9(4) . . ?
O22 W7 Cs3 51.7(4) . . ?
O25 W7 Cs3 149.4(3) . . ?
O12 W7 Cs3 101.2(3) . . ?
O41 W7 Cs3 135.6(3) . . ?
O24 W7 Cs3 50.6(5) . 2_655 ?
O23 W7 Cs3 150.4(4) . 2_655 ?
O22 W7 Cs3 104.6(3) . 2_655 ?
O25 W7 Cs3 82.8(4) . 2_655 ?
O12 W7 Cs3 51.5(3) . 2_655 ?
O41 W7 Cs3 130.7(3) . 2_655 ?
Cs3 W7 Cs3 75.70(4) . 2_655 ?
O24 W7 Cs6A 73.2(5) . 3_665 ?
O23 W7 Cs6A 31.0(4) . 3_665 ?
O22 W7 Cs6A 100.8(4) . 3_665 ?
O25 W7 Cs6A 92.8(4) . 3_665 ?
O12 W7 Cs6A 170.6(4) . 3_665 ?
O41 W7 Cs6A 104.0(3) . 3_665 ?
Cs3 W7 Cs6A 80.19(6) . 3_665 ?
Cs3 W7 Cs6A 120.78(7) 2_655 3_665 ?
O11 W3 O10 103.6(6) . . ?
O11 W3 O12 101.9(6) . . ?
O10 W3 O12 88.3(5) . . ?
O11 W3 O3 102.1(6) . . ?
O10 W3 O3 86.9(5) . . ?
O12 W3 O3 156.0(5) . . ?
O11 W3 O6 101.3(6) . . ?
O10 W3 O6 154.9(5) . . ?
O12 W3 O6 89.5(5) . . ?
O3 W3 O6 84.9(5) . . ?
O11 W3 O42 172.7(5) . . ?
O10 W3 O42 82.1(5) . . ?
O12 W3 O42 82.7(4) . . ?
O3 W3 O42 73.3(4) . . ?
O6 W3 O42 72.8(5) . . ?
O11 W3 Cs2 43.6(4) . 4_566 ?
O10 W3 Cs2 61.1(4) . 4_566 ?
O12 W3 Cs2 108.6(4) . 4_566 ?
O3 W3 Cs2 89.5(3) . 4_566 ?
O6 W3 Cs2 142.3(4) . 4_566 ?
O42 W3 Cs2 140.4(3) . 4_566 ?
O11 W3 Cs3 48.8(4) . 2_655 ?
O10 W3 Cs3 107.7(4) . 2_655 ?
O12 W3 Cs3 54.0(4) . 2_655 ?
O3 W3 Cs3 149.2(3) . 2_655 ?
O6 W3 Cs3 91.0(4) . 2_655 ?
O42 W3 Cs3 134.3(3) . 2_655 ?
Cs2 W3 Cs3 75.23(3) 4_566 2_655 ?
O11 W3 Cs6 35.7(4) . 2_655 ?
O10 W3 Cs6 128.5(4) . 2_655 ?
O12 W3 Cs6 121.9(4) . 2_655 ?
O3 W3 Cs6 78.6(4) . 2_655 ?
O6 W3 Cs6 72.8(4) . 2_655 ?
O42 W3 Cs6 137.0(3) . 2_655 ?
Cs2 W3 Cs6 69.48(4) 4_566 2_655 ?
Cs3 W3 Cs6 71.08(5) 2_655 2_655 ?
O8 W2 O9 102.7(6) . . ?
O8 W2 O7 101.9(6) . . ?
O9 W2 O7 88.6(5) . . ?
O8 W2 O6 101.2(6) . . ?
O9 W2 O6 86.9(5) . . ?
O7 W2 O6 157.0(5) . . ?
O8 W2 O5 100.6(6) . . ?
O9 W2 O5 156.5(5) . . ?
O7 W2 O5 89.6(6) . . ?
O6 W2 O5 85.6(5) . . ?
O8 W2 O42 172.2(5) . . ?
O9 W2 O42 82.7(4) . . ?
O7 W2 O42 83.7(5) . . ?
O6 W2 O42 73.3(5) . . ?
O5 W2 O42 73.8(4) . . ?
O8 W2 Cs1A 49.5(5) . 4_556 ?
O9 W2 Cs1A 111.9(4) . 4_556 ?
O7 W2 Cs1A 146.7(4) . 4_556 ?
O6 W2 Cs1A 54.5(4) . 4_556 ?
O5 W2 Cs1A 81.3(4) . 4_556 ?
O42 W2 Cs1A 123.4(3) . 4_556 ?
O8 W2 Cs1 46.2(4) . 3_655 ?
O9 W2 Cs1 81.9(4) . 3_655 ?
O7 W2 Cs1 60.4(4) . 3_655 ?
O6 W2 Cs1 140.7(4) . 3_655 ?
O5 W2 Cs1 117.2(4) . 3_655 ?
O42 W2 Cs1 141.1(3) . 3_655 ?
Cs1A W2 Cs1 95.5(2) 4_556 3_655 ?
O27 W8 O28 103.3(6) . . ?
O27 W8 O26 102.6(6) . . ?
O28 W8 O26 93.3(5) . . ?
O27 W8 O25 100.7(6) . . ?
O28 W8 O25 86.6(5) . . ?
O26 W8 O25 156.1(5) . . ?
O27 W8 O10 102.0(6) . . ?
O28 W8 O10 153.7(5) . . ?
O26 W8 O10 87.9(5) . . ?
O25 W8 O10 81.9(5) . . ?
O27 W8 O41 173.2(5) . . ?
O28 W8 O41 73.0(5) . . ?
O26 W8 O41 83.6(4) . . ?
O25 W8 O41 73.6(4) . . ?
O10 W8 O41 81.0(4) . . ?
O27 W8 Cs5 58.0(5) . 3_565 ?
O28 W8 Cs5 47.6(4) . 3_565 ?
O26 W8 Cs5 115.0(4) . 3_565 ?
O25 W8 Cs5 82.3(3) . 3_565 ?
O10 W8 Cs5 151.4(4) . 3_565 ?
O41 W8 Cs5 116.7(3) . 3_565 ?
O27 W8 Cs2 48.2(5) . 3_565 ?
O28 W8 Cs2 99.9(4) . 3_565 ?
O26 W8 Cs2 54.5(4) . 3_565 ?
O25 W8 Cs2 148.9(3) . 3_565 ?
O10 W8 Cs2 102.0(3) . 3_565 ?
O41 W8 Cs2 137.5(3) . 3_565 ?
Cs5 W8 Cs2 80.22(4) 3_565 3_565 ?
O2 W1 O1 102.1(6) . . ?
O2 W1 O4 101.3(6) . . ?
O1 W1 O4 89.5(5) . . ?
O2 W1 O3 103.8(6) . . ?
O1 W1 O3 88.7(5) . . ?
O4 W1 O3 154.7(5) . . ?
O2 W1 O5 101.9(6) . . ?
O1 W1 O5 156.1(5) . . ?
O4 W1 O5 86.4(5) . . ?
O3 W1 O5 85.2(5) . . ?
O2 W1 O42 174.4(6) . . ?
O1 W1 O42 82.8(4) . . ?
O4 W1 O42 81.5(5) . . ?
O3 W1 O42 73.2(5) . . ?
O5 W1 O42 73.3(4) . . ?
O2 W1 Cs4 44.4(5) . 4_556 ?
O1 W1 Cs4 108.2(4) . 4_556 ?
O4 W1 Cs4 143.1(4) . 4_556 ?
O3 W1 Cs4 60.4(4) . 4_556 ?
O5 W1 Cs4 88.7(4) . 4_556 ?
O42 W1 Cs4 131.5(3) . 4_556 ?
O2 W1 Cs4 51.6(5) . 3 ?
O1 W1 Cs4 54.8(4) . 3 ?
O4 W1 Cs4 81.3(4) . 3 ?
O3 W1 Cs4 117.5(3) . 3 ?
O5 W1 Cs4 146.9(4) . 3 ?
O42 W1 Cs4 134.0(3) . 3 ?
Cs4 W1 Cs4 83.22(5) 4_556 3 ?
O20 W6 O21 102.6(6) . . ?
O20 W6 O17 101.7(6) . . ?
O21 W6 O17 88.3(5) . . ?
O20 W6 O22 101.5(6) . . ?
O21 W6 O22 92.4(5) . . ?
O17 W6 O22 156.0(5) . . ?
O20 W6 O9 102.1(6) . . ?
O21 W6 O9 154.7(5) . . ?
O17 W6 O9 81.3(5) . . ?
O22 W6 O9 88.1(5) . . ?
O20 W6 O43 174.1(5) . . ?
O21 W6 O43 73.1(5) . . ?
O17 W6 O43 74.5(5) . . ?
O22 W6 O43 82.8(4) . . ?
O9 W6 O43 82.0(4) . . ?
O20 W6 Cs1A 52.8(5) . 3_655 ?
O21 W6 Cs1A 116.3(4) . 3_655 ?
O17 W6 Cs1A 53.3(4) . 3_655 ?
O22 W6 Cs1A 143.6(4) . 3_655 ?
O9 W6 Cs1A 75.2(4) . 3_655 ?
O43 W6 Cs1A 125.2(3) . 3_655 ?
O20 W6 Cs6A 58.1(5) . . ?
O21 W6 Cs6A 46.9(4) . . ?
O17 W6 Cs6A 84.2(4) . . ?
O22 W6 Cs6A 113.4(3) . . ?
O9 W6 Cs6A 152.3(4) . . ?
O43 W6 Cs6A 116.6(3) . . ?
Cs1A W6 Cs6A 77.2(2) 3_655 . ?
O20 W6 Cs3 45.7(4) . . ?
O21 W6 Cs3 97.4(4) . . ?
O17 W6 Cs3 147.4(4) . . ?
O22 W6 Cs3 56.2(4) . . ?
O9 W6 Cs3 103.8(3) . . ?
O43 W6 Cs3 137.8(3) . . ?
Cs1A W6 Cs3 96.2(2) 3_655 . ?
Cs6A W6 Cs3 76.82(7) . . ?
O18 W5 O19 105.1(6) . . ?
O18 W5 O14 101.6(6) . . ?
O19 W5 O14 92.7(5) . . ?
O18 W5 O17 100.8(6) . . ?
O19 W5 O17 90.0(6) . . ?
O14 W5 O17 156.0(5) . . ?
O18 W5 O7 99.1(6) . . ?
O19 W5 O7 155.2(5) . . ?
O14 W5 O7 87.7(5) . . ?
O17 W5 O7 80.0(5) . . ?
O18 W5 O43 174.8(5) . . ?
O19 W5 O43 73.1(5) . . ?
O14 W5 O43 83.4(5) . . ?
O17 W5 O43 74.5(5) . . ?
O7 W5 O43 82.4(5) . . ?
O18 W5 Cs1A 56.7(6) . . ?
O19 W5 Cs1A 52.0(4) . . ?
O14 W5 Cs1A 85.1(4) . . ?
O17 W5 Cs1A 114.9(4) . . ?
O7 W5 Cs1A 152.4(4) . . ?
O43 W5 Cs1A 123.0(3) . . ?
O18 W5 Cs1 59.4(6) . 3_655 ?
O19 W5 Cs1 134.5(4) . 3_655 ?
O14 W5 Cs1 130.8(4) . 3_655 ?
O17 W5 Cs1 56.6(4) . 3_655 ?
O7 W5 Cs1 56.1(4) . 3_655 ?
O43 W5 Cs1 118.3(3) . 3_655 ?
Cs1A W5 Cs1 111.16(14) . 3_655 ?
O18 W5 Cs6 47.0(5) . 3_655 ?
O19 W5 Cs6 93.9(4) . 3_655 ?
O14 W5 Cs6 56.3(4) . 3_655 ?
O17 W5 Cs6 147.3(4) . 3_655 ?
O7 W5 Cs6 106.7(4) . 3_655 ?
O43 W5 Cs6 137.4(3) . 3_655 ?
Cs1A W5 Cs6 48.0(2) . 3_655 ?
Cs1 W5 Cs6 99.92(7) 3_655 3_655 ?
O18 W5 Cs1 74.7(5) . . ?
O19 W5 Cs1 31.6(4) . . ?
O14 W5 Cs1 107.2(4) . . ?
O17 W5 Cs1 87.2(4) . . ?
O7 W5 Cs1 164.6(4) . . ?
O43 W5 Cs1 102.6(3) . . ?
Cs1A W5 Cs1 31.6(2) . . ?
Cs1 W5 Cs1 109.41(5) 3_655 . ?
Cs6 W5 Cs1 79.62(6) 3_655 . ?
O13 W4 O15 102.9(6) . . ?
O13 W4 O14 100.5(6) . . ?
O15 W4 O14 91.8(5) . . ?
O13 W4 O16 104.4(6) . . ?
O15 W4 O16 88.0(5) . . ?
O14 W4 O16 154.6(5) . . ?
O13 W4 O4 102.2(6) . . ?
O15 W4 O4 154.6(6) . . ?
O14 W4 O4 87.8(5) . . ?
O16 W4 O4 81.8(5) . . ?
O13 W4 O40 176.2(5) . . ?
O15 W4 O40 74.4(5) . . ?
O14 W4 O40 82.4(4) . . ?
O16 W4 O40 73.1(4) . . ?
O4 W4 O40 80.4(4) . . ?
O13 W4 Cs4 60.5(5) . . ?
O15 W4 Cs4 42.6(4) . . ?
O14 W4 Cs4 95.3(4) . . ?
O16 W4 Cs4 101.5(4) . . ?
O4 W4 Cs4 162.7(4) . . ?
O40 W4 Cs4 116.9(3) . . ?
O13 W4 Cs6 48.7(5) . 3_655 ?
O15 W4 Cs6 92.6(4) . 3_655 ?
O14 W4 Cs6 52.9(4) . 3_655 ?
O16 W4 Cs6 152.5(4) . 3_655 ?
O4 W4 Cs6 107.1(4) . 3_655 ?
O40 W4 Cs6 133.4(2) . 3_655 ?
Cs4 W4 Cs6 62.57(6) . 3_655 ?
O13 W4 Cs5 34.6(5) . 3 ?
O15 W4 Cs5 137.2(4) . 3 ?
O14 W4 Cs5 99.6(4) . 3 ?
O16 W4 Cs5 97.7(4) . 3 ?
O4 W4 Cs5 67.6(4) . 3 ?
O40 W4 Cs5 147.7(3) . 3 ?
Cs4 W4 Cs5 95.11(5) . 3 ?
Cs6 W4 Cs5 63.91(5) 3_655 3 ?
O30 W9 O29 102.3(6) . . ?
O30 W9 O16 101.7(6) . . ?
O29 W9 O16 89.5(6) . . ?
O30 W9 O26 100.9(6) . . ?
O29 W9 O26 94.9(6) . . ?
O16 W9 O26 155.5(5) . . ?
O30 W9 O1 101.9(6) . . ?
O29 W9 O1 155.3(5) . . ?
O16 W9 O1 80.7(5) . . ?
O26 W9 O1 85.4(5) . . ?
O30 W9 O40 174.9(5) . . ?
O29 W9 O40 74.3(5) . . ?
O16 W9 O40 74.7(4) . . ?
O26 W9 O40 83.3(4) . . ?
O1 W9 O40 81.2(4) . . ?
O30 W9 Cs4 55.6(5) . 3 ?
O29 W9 Cs4 128.8(4) . 3 ?
O16 W9 Cs4 57.8(4) . 3 ?
O26 W9 Cs4 131.7(4) . 3 ?
O1 W9 Cs4 63.6(3) . 3 ?
O40 W9 Cs4 123.4(3) . 3 ?
O30 W9 Cs2 47.5(5) . 3_565 ?
O29 W9 Cs2 101.0(4) . 3_565 ?
O16 W9 Cs2 148.8(4) . 3_565 ?
O26 W9 Cs2 53.5(3) . 3_565 ?
O1 W9 Cs2 99.0(4) . 3_565 ?
O40 W9 Cs2 136.4(3) . 3_565 ?
Cs4 W9 Cs2 93.78(4) 3 3_565 ?
O30 W9 Cs5 69.5(5) . . ?
O29 W9 Cs5 34.8(4) . . ?
O16 W9 Cs5 85.3(4) . . ?
O26 W9 Cs5 111.6(4) . . ?
O1 W9 Cs5 161.7(4) . . ?
O40 W9 Cs5 106.4(3) . . ?
Cs4 W9 Cs5 98.94(4) 3 . ?
Cs2 W9 Cs5 86.92(4) 3_565 . ?
O38 Nb2 O35 105.2(6) . . ?
O38 Nb2 O34 104.4(6) . . ?
O35 Nb2 O34 43.7(6) . . ?
O38 Nb2 O21 89.2(5) . . ?
O35 Nb2 O21 123.0(6) . . ?
O34 Nb2 O21 79.4(6) . . ?
O38 Nb2 O31 89.5(6) . . ?
O35 Nb2 O31 82.7(6) . . ?
O34 Nb2 O31 126.3(6) . . ?
O21 Nb2 O31 153.7(5) . . ?
O38 Nb2 O19 153.9(5) . . ?
O35 Nb2 O19 98.7(6) . . ?
O34 Nb2 O19 100.1(6) . . ?
O21 Nb2 O19 86.6(5) . . ?
O31 Nb2 O19 83.1(5) . . ?
O38 Nb2 O43 84.4(5) . . ?
O35 Nb2 O43 162.9(6) . . ?
O34 Nb2 O43 148.5(5) . . ?
O21 Nb2 O43 70.4(5) . . ?
O31 Nb2 O43 83.3(5) . . ?
O19 Nb2 O43 69.9(4) . . ?
O38 Nb2 Cs1 156.8(4) . . ?
O35 Nb2 Cs1 55.9(5) . . ?
O34 Nb2 Cs1 53.1(4) . . ?
O21 Nb2 Cs1 91.4(4) . . ?
O31 Nb2 Cs1 99.9(4) . . ?
O19 Nb2 Cs1 49.2(3) . . ?
O43 Nb2 Cs1 117.6(3) . . ?
O38 Nb2 Cs3 63.7(4) . 3_665 ?
O35 Nb2 Cs3 47.3(5) . 3_665 ?
O34 Nb2 Cs3 46.0(4) . 3_665 ?
O21 Nb2 Cs3 99.2(4) . 3_665 ?
O31 Nb2 Cs3 103.7(4) . 3_665 ?
O19 Nb2 Cs3 142.5(3) . 3_665 ?
O43 Nb2 Cs3 146.9(3) . 3_665 ?
Cs1 Nb2 Cs3 93.43(7) . 3_665 ?
O38 Nb2 Cs6A 106.7(4) . . ?
O35 Nb2 Cs6A 88.7(5) . . ?
O34 Nb2 Cs6A 46.2(4) . . ?
O21 Nb2 Cs6A 35.1(4) . . ?
O31 Nb2 Cs6A 163.1(4) . . ?
O19 Nb2 Cs6A 84.0(4) . . ?
O43 Nb2 Cs6A 102.3(3) . . ?
Cs1 Nb2 Cs6A 63.40(8) . . ?
Cs3 Nb2 Cs6A 80.40(6) 3_665 . ?
O31 Nb1 O32 106.6(6) . . ?
O31 Nb1 O33 105.4(6) . . ?
O32 Nb1 O33 45.3(6) . . ?
O31 Nb1 O39 88.8(6) . . ?
O32 Nb1 O39 83.7(6) . . ?
O33 Nb1 O39 128.9(6) . . ?
O31 Nb1 O15 87.2(6) . . ?
O32 Nb1 O15 123.6(6) . . ?
O33 Nb1 O15 78.3(7) . . ?
O39 Nb1 O15 152.4(5) . . ?
O31 Nb1 O29 153.7(6) . . ?
O32 Nb1 O29 98.1(6) . . ?
O33 Nb1 O29 98.4(6) . . ?
O39 Nb1 O29 85.0(5) . . ?
O15 Nb1 O29 86.6(5) . . ?
O31 Nb1 O40 84.9(5) . . ?
O32 Nb1 O40 161.6(5) . . ?
O33 Nb1 O40 146.4(6) . . ?
O39 Nb1 O40 82.2(5) . . ?
O15 Nb1 O40 70.3(5) . . ?
O29 Nb1 O40 68.9(4) . . ?
O31 Nb1 Cs5 157.7(4) . . ?
O32 Nb1 Cs5 58.1(5) . . ?
O33 Nb1 Cs5 52.3(5) . . ?
O39 Nb1 Cs5 104.2(4) . . ?
O15 Nb1 Cs5 89.1(4) . . ?
O29 Nb1 Cs5 47.7(4) . . ?
O40 Nb1 Cs5 114.4(3) . . ?
O31 Nb1 Cs4 88.8(4) . . ?
O32 Nb1 Cs4 89.6(5) . . ?
O33 Nb1 Cs4 44.7(5) . . ?
O39 Nb1 Cs4 171.9(4) . . ?
O15 Nb1 Cs4 35.1(4) . . ?
O29 Nb1 Cs4 100.5(4) . . ?
O40 Nb1 Cs4 105.3(3) . . ?
Cs5 Nb1 Cs4 75.78(5) . . ?
O31 Nb1 Cs2 100.2(4) . . ?
O32 Nb1 Cs2 32.0(5) . . ?
O33 Nb1 Cs2 77.3(5) . . ?
O39 Nb1 Cs2 51.8(4) . . ?
O15 Nb1 Cs2 155.6(4) . . ?
O29 Nb1 Cs2 96.0(4) . . ?
O40 Nb1 Cs2 133.2(3) . . ?
Cs5 Nb1 Cs2 75.16(5) . . ?
Cs4 Nb1 Cs2 121.17(5) . . ?
O39 Nb3 O37 104.1(6) . . ?
O39 Nb3 O36 102.7(6) . . ?
O37 Nb3 O36 45.8(6) . . ?
O39 Nb3 O38 87.6(6) . . ?
O37 Nb3 O38 81.6(6) . . ?
O36 Nb3 O38 127.3(6) . . ?
O39 Nb3 O28 90.3(5) . . ?
O37 Nb3 O28 125.3(6) . . ?
O36 Nb3 O28 79.7(6) . . ?
O38 Nb3 O28 152.6(5) . . ?
O39 Nb3 O23 153.8(5) . . ?
O37 Nb3 O23 99.2(6) . . ?
O36 Nb3 O23 102.2(6) . . ?
O38 Nb3 O23 84.0(5) . . ?
O28 Nb3 O23 86.0(5) . . ?
O39 Nb3 O41 85.9(5) . . ?
O37 Nb3 O41 160.8(6) . . ?
O36 Nb3 O41 148.6(5) . . ?
O38 Nb3 O41 82.6(4) . . ?
O28 Nb3 O41 70.0(4) . . ?
O23 Nb3 O41 68.4(4) . . ?
O39 Nb3 Cs6A 158.7(4) . 3_665 ?
O37 Nb3 Cs6A 55.2(5) . 3_665 ?
O36 Nb3 Cs6A 60.1(5) . 3_665 ?
O38 Nb3 Cs6A 93.6(4) . 3_665 ?
O28 Nb3 Cs6A 98.1(4) . 3_665 ?
O23 Nb3 Cs6A 47.1(3) . 3_665 ?
O41 Nb3 Cs6A 115.4(3) . 3_665 ?
O39 Nb3 Cs2 56.9(4) . . ?
O37 Nb3 Cs2 52.9(5) . . ?
O36 Nb3 Cs2 50.4(5) . . ?
O38 Nb3 Cs2 101.7(4) . . ?
O28 Nb3 Cs2 99.9(4) . . ?
O23 Nb3 Cs2 149.3(3) . . ?
O41 Nb3 Cs2 142.0(3) . . ?
Cs6A Nb3 Cs2 102.18(8) 3_665 . ?
O39 Nb3 Cs5 108.0(4) . 3_565 ?
O37 Nb3 Cs5 90.7(5) . 3_565 ?
O36 Nb3 Cs5 46.8(4) . 3_565 ?
O38 Nb3 Cs5 163.9(4) . 3_565 ?
O28 Nb3 Cs5 35.4(4) . 3_565 ?
O23 Nb3 Cs5 83.4(4) . 3_565 ?
O41 Nb3 Cs5 101.8(3) . 3_565 ?
Cs6A Nb3 Cs5 70.49(7) 3_665 3_565 ?
Cs2 Nb3 Cs5 84.39(5) . 3_565 ?
O40 P1 O42 108.9(7) . . ?
O40 P1 O43 110.0(7) . . ?
O42 P1 O43 110.0(7) . . ?
O40 P1 O41 110.5(7) . . ?
O42 P1 O41 109.3(7) . . ?
O43 P1 O41 108.2(7) . . ?
Cs1A Cs1 OW7 166.2(12) . . ?
Cs1A Cs1 O8 98.6(3) . 3_655 ?
OW7 Cs1 O8 69.9(8) . 3_655 ?
Cs1A Cs1 O19 70.2(3) . . ?
OW7 Cs1 O19 122.9(10) . . ?
O8 Cs1 O19 161.5(4) 3_655 . ?
Cs1A Cs1 O8 67.1(3) . 4 ?
OW7 Cs1 O8 99.6(14) . 4 ?
O8 Cs1 O8 56.1(4) 3_655 4 ?
O19 Cs1 O8 127.0(4) . 4 ?
Cs1A Cs1 O34 124.6(3) . . ?
OW7 Cs1 O34 65.9(8) . . ?
O8 Cs1 O34 135.6(4) 3_655 . ?
O19 Cs1 O34 59.8(3) . . ?
O8 Cs1 O34 128.4(4) 4 . ?
Cs1A Cs1 O35 105.7(4) . . ?
OW7 Cs1 O35 80.9(7) . . ?
O8 Cs1 O35 141.0(4) 3_655 . ?
O19 Cs1 O35 57.5(4) . . ?
O8 Cs1 O35 106.6(4) 4 . ?
O34 Cs1 O35 26.2(4) . . ?
Cs1A Cs1 O7 99.6(3) . 3_655 ?
OW7 Cs1 O7 79.2(9) . 3_655 ?
O8 Cs1 O7 50.9(3) 3_655 3_655 ?
O19 Cs1 O7 114.9(3) . 3_655 ?
O8 Cs1 O7 102.0(3) 4 3_655 ?
O34 Cs1 O7 121.3(4) . 3_655 ?
O35 Cs1 O7 147.4(4) . 3_655 ?
Cs1A Cs1 O17 61.4(3) . 3_655 ?
OW7 Cs1 O17 120.9(10) . 3_655 ?
O8 Cs1 O17 78.0(3) 3_655 3_655 ?
O19 Cs1 O17 83.6(3) . 3_655 ?
O8 Cs1 O17 101.7(4) 4 3_655 ?
O34 Cs1 O17 128.9(4) . 3_655 ?
O35 Cs1 O17 140.7(3) . 3_655 ?
O7 Cs1 O17 42.6(3) 3_655 3_655 ?
Cs1A Cs1 O18 99.6(3) . 3_655 ?
OW7 Cs1 O18 89.7(14) . 3_655 ?
O8 Cs1 O18 97.6(3) 3_655 3_655 ?
O19 Cs1 O18 70.8(3) . 3_655 ?
O8 Cs1 O18 145.5(4) 4 3_655 ?
O34 Cs1 O18 85.8(4) . 3_655 ?
O35 Cs1 O18 107.7(4) . 3_655 ?
O7 Cs1 O18 47.0(3) 3_655 3_655 ?
O17 Cs1 O18 46.8(3) 3_655 3_655 ?
Cs1A Cs1 OW8 40.8(9) . . ?
OW7 Cs1 OW8 140.2(13) . . ?
O8 Cs1 OW8 124.5(7) 3_655 . ?
O19 Cs1 OW8 56.1(6) . . ?
O8 Cs1 OW8 71.0(6) 4 . ?
O34 Cs1 OW8 89.3(8) . . ?
O35 Cs1 OW8 66.1(9) . . ?
O7 Cs1 OW8 140.1(9) 3_655 . ?
O17 Cs1 OW8 98.9(9) 3_655 . ?
O18 Cs1 OW8 120.5(7) 3_655 . ?
Cs1A Cs1 OW9 56.2(7) . . ?
OW7 Cs1 OW9 123.3(12) . . ?
O8 Cs1 OW9 123.5(5) 3_655 . ?
O19 Cs1 OW9 63.2(6) . . ?
O8 Cs1 OW9 67.4(5) 4 . ?
O34 Cs1 OW9 80.1(6) . . ?
O35 Cs1 OW9 54.6(6) . . ?
O7 Cs1 OW9 155.6(6) 3_655 . ?
O17 Cs1 OW9 115.8(7) 3_655 . ?
O18 Cs1 OW9 132.9(6) 3_655 . ?
OW8 Cs1 OW9 17.0(8) . . ?
Cs1 Cs1A OW8 98.8(13) . . ?
Cs1 Cs1A O8 68.2(4) . 4 ?
OW8 Cs1A O8 90.6(11) . 4 ?
Cs1 Cs1A O17 77.1(4) . 3_655 ?
OW8 Cs1A O17 154.4(9) . 3_655 ?
O8 Cs1A O17 110.6(4) 4 3_655 ?
Cs1 Cs1A O20 124.5(4) . 3_655 ?
OW8 Cs1A O20 136.7(14) . 3_655 ?
O8 Cs1A O20 103.7(4) 4 3_655 ?
O17 Cs1A O20 53.7(4) 3_655 3_655 ?
Cs1 Cs1A OW9 85.5(8) . . ?
OW8 Cs1A OW9 16.5(14) . . ?
O8 Cs1A OW9 76.6(8) 4 . ?
O17 Cs1A OW9 156.4(8) 3_655 . ?
O20 Cs1A OW9 148.5(8) 3_655 . ?
Cs1 Cs1A O19 65.3(3) . . ?
OW8 Cs1A O19 68.0(9) . . ?
O8 Cs1A O19 124.0(5) 4 . ?
O17 Cs1A O19 87.8(4) 3_655 . ?
O20 Cs1A O19 127.8(5) 3_655 . ?
OW9 Cs1A O19 70.3(6) . . ?
Cs1 Cs1A O6 120.8(4) . 4 ?
OW8 Cs1A O6 88.1(9) . 4 ?
O8 Cs1A O6 52.9(3) 4 4 ?
O17 Cs1A O6 116.0(4) 3_655 4 ?
O20 Cs1A O6 70.3(4) 3_655 4 ?
OW9 Cs1A O6 86.6(6) . 4 ?
O19 Cs1A O6 156.0(5) . 4 ?
Cs1 Cs1A Cs6 156.5(4) . 3_655 ?
OW8 Cs1A Cs6 80.2(13) . 3_655 ?
O8 Cs1A Cs6 135.0(4) 4 3_655 ?
O17 Cs1A Cs6 93.7(4) 3_655 3_655 ?
O20 Cs1A Cs6 60.8(3) 3_655 3_655 ?
OW9 Cs1A Cs6 96.3(8) . 3_655 ?
O19 Cs1A Cs6 93.1(3) . 3_655 ?
O6 Cs1A Cs6 82.7(4) 4 3_655 ?
Cs1 Cs1A O18 98.4(4) . . ?
OW8 Cs1A O18 99.8(10) . . ?
O8 Cs1A O18 164.4(5) 4 . ?
O17 Cs1A O18 56.7(4) 3_655 . ?
O20 Cs1A O18 76.6(4) 3_655 . ?
OW9 Cs1A O18 111.5(7) . . ?
O19 Cs1A O18 51.6(4) . . ?
O6 Cs1A O18 138.4(5) 4 . ?
Cs6 Cs1A O18 59.1(3) 3_655 . ?
Cs1 Cs1A W6 99.4(3) . 3_655 ?
OW8 Cs1A W6 160.8(14) . 3_655 ?
O8 Cs1A W6 101.8(3) 4 3_655 ?
O17 Cs1A W6 29.6(3) 3_655 3_655 ?
O20 Cs1A W6 25.9(2) 3_655 3_655 ?
OW9 Cs1A W6 174.0(7) . 3_655 ?
O19 Cs1A W6 114.9(4) . 3_655 ?
O6 Cs1A W6 87.9(3) 4 3_655 ?
Cs6 Cs1A W6 80.8(3) 3_655 3_655 ?
O18 Cs1A W6 71.5(3) . 3_655 ?
Cs1 Cs1A W2 93.0(3) . 4 ?
OW8 Cs1A W2 83.6(9) . 4 ?
O8 Cs1A W2 25.0(2) 4 4 ?
O17 Cs1A W2 121.6(3) 3_655 4 ?
O20 Cs1A W2 92.5(3) 3_655 4 ?
OW9 Cs1A W2 74.6(6) . 4 ?
O19 Cs1A W2 139.7(4) . 4 ?
O6 Cs1A W2 29.0(2) 4 4 ?
Cs6 Cs1A W2 110.1(3) 3_655 4 ?
O18 Cs1A W2 167.3(5) . 4 ?
W6 Cs1A W2 101.4(2) 3_655 4 ?
O32 Cs2 O11 127.8(4) . 4_565 ?
O32 Cs2 OW3 63.3(5) . . ?
O11 Cs2 OW3 68.9(4) 4_565 . ?
O32 Cs2 O27 72.8(4) . 3_565 ?
O11 Cs2 O27 149.6(3) 4_565 3_565 ?
OW3 Cs2 O27 113.5(5) . 3_565 ?
O32 Cs2 O30 143.1(4) . 3_565 ?
O11 Cs2 O30 76.6(3) 4_565 3_565 ?
OW3 Cs2 O30 144.9(5) . 3_565 ?
O27 Cs2 O30 99.4(3) 3_565 3_565 ?
O32 Cs2 OW5 70.0(12) . . ?
O11 Cs2 OW5 131.5(11) 4_565 . ?
OW3 Cs2 OW5 126.6(10) . . ?
O27 Cs2 OW5 73.2(10) 3_565 . ?
O30 Cs2 OW5 73.2(12) 3_565 . ?
O32 Cs2 OW2 130.1(4) . . ?
O11 Cs2 OW2 86.9(3) 4_565 . ?
OW3 Cs2 OW2 113.1(4) . . ?
O27 Cs2 OW2 63.8(4) 3_565 . ?
O30 Cs2 OW2 70.2(4) 3_565 . ?
OW5 Cs2 OW2 116.3(8) . . ?
O32 Cs2 O36 95.7(4) . . ?
O11 Cs2 O36 70.9(3) 4_565 . ?
OW3 Cs2 O36 98.0(5) . . ?
O27 Cs2 O36 134.9(4) 3_565 . ?
O30 Cs2 O36 63.7(3) 3_565 . ?
OW5 Cs2 O36 62.0(10) . . ?
OW2 Cs2 O36 132.2(4) . . ?
O32 Cs2 O26 107.8(4) . 3_565 ?
O11 Cs2 O26 123.4(3) 4_565 3_565 ?
OW3 Cs2 O26 163.6(5) . 3_565 ?
O27 Cs2 O26 50.2(3) 3_565 3_565 ?
O30 Cs2 O26 50.2(3) 3_565 3_565 ?
OW5 Cs2 O26 55.5(9) . 3_565 ?
OW2 Cs2 O26 60.9(2) . 3_565 ?
O36 Cs2 O26 96.6(3) . 3_565 ?
O32 Cs2 O37 89.3(4) . . ?
O11 Cs2 O37 57.0(3) 4_565 . ?
OW3 Cs2 O37 73.2(5) . . ?
O27 Cs2 O37 153.3(4) 3_565 . ?
O30 Cs2 O37 83.0(3) 3_565 . ?
OW5 Cs2 O37 82.2(9) . . ?
OW2 Cs2 O37 139.5(4) . . ?
O36 Cs2 O37 25.4(3) . . ?
O26 Cs2 O37 121.9(3) 3_565 . ?
O32 Cs2 O39 46.1(3) . . ?
O11 Cs2 O39 104.9(3) 4_565 . ?
OW3 Cs2 O39 77.6(4) . . ?
O27 Cs2 O39 105.1(3) 3_565 . ?
O30 Cs2 O39 106.0(3) 3_565 . ?
OW5 Cs2 O39 51.1(9) . . ?
OW2 Cs2 O39 166.7(2) . . ?
O36 Cs2 O39 49.7(3) . . ?
O26 Cs2 O39 106.6(3) 3_565 . ?
O37 Cs2 O39 49.5(3) . . ?
O32 Cs2 O10 122.1(4) . 4_565 ?
O11 Cs2 O10 48.6(3) 4_565 4_565 ?
OW3 Cs2 O10 67.2(4) . 4_565 ?
O27 Cs2 O10 102.8(3) 3_565 4_565 ?
O30 Cs2 O10 94.8(3) 3_565 4_565 ?
OW5 Cs2 O10 166.2(10) . 4_565 ?
OW2 Cs2 O10 51.6(2) . 4_565 ?
O36 Cs2 O10 119.4(3) . 4_565 ?
O26 Cs2 O10 111.5(3) 3_565 4_565 ?
O37 Cs2 O10 103.5(3) . 4_565 ?
O39 Cs2 O10 141.5(3) . 4_565 ?
O34 Cs3 O20 131.4(4) 3_665 . ?
O34 Cs3 O35 26.3(4) 3_665 3_665 ?
O20 Cs3 O35 150.1(4) . 3_665 ?
O34 Cs3 OW1 131.1(4) 3_665 . ?
O20 Cs3 OW1 64.7(4) . . ?
O35 Cs3 OW1 140.8(4) 3_665 . ?
O34 Cs3 OW3 85.1(5) 3_665 3_665 ?
O20 Cs3 OW3 130.6(4) . 3_665 ?
O35 Cs3 OW3 58.9(5) 3_665 3_665 ?
OW1 Cs3 OW3 120.1(3) . 3_665 ?
O34 Cs3 OW6 60.2(10) 3_665 . ?
O20 Cs3 OW6 71.4(10) . . ?
O35 Cs3 OW6 81.6(9) 3_665 . ?
OW1 Cs3 OW6 112.5(8) . . ?
OW3 Cs3 OW6 127.4(9) 3_665 . ?
O34 Cs3 O11 140.4(4) 3_665 2_655 ?
O20 Cs3 O11 66.1(3) . 2_655 ?
O35 Cs3 O11 118.9(4) 3_665 2_655 ?
OW1 Cs3 O11 87.8(3) . 2_655 ?
OW3 Cs3 O11 65.2(4) 3_665 2_655 ?
OW6 Cs3 O11 117.6(12) . 2_655 ?
O34 Cs3 O37 91.8(4) 3_665 3_665 ?
O20 Cs3 O37 74.1(3) . 3_665 ?
O35 Cs3 O37 85.2(4) 3_665 3_665 ?
OW1 Cs3 O37 133.7(4) . 3_665 ?
OW3 Cs3 O37 72.8(4) 3_665 3_665 ?
OW6 Cs3 O37 70.4(11) . 3_665 ?
O11 Cs3 O37 55.7(3) 2_655 3_665 ?
O34 Cs3 O24 70.8(4) 3_665 . ?
O20 Cs3 O24 95.9(3) . . ?
O35 Cs3 O24 89.7(4) 3_665 . ?
OW1 Cs3 O24 61.0(3) . . ?
OW3 Cs3 O24 131.0(4) 3_665 . ?
OW6 Cs3 O24 76.2(11) . . ?
O11 Cs3 O24 148.8(3) 2_655 . ?
O37 Cs3 O24 146.6(4) 3_665 . ?
O34 Cs3 O22 96.4(4) 3_665 . ?
O20 Cs3 O22 50.0(3) . . ?
O35 Cs3 O22 122.6(4) 3_665 . ?
OW1 Cs3 O22 56.6(2) . . ?
OW3 Cs3 O22 176.5(4) 3_665 . ?
OW6 Cs3 O22 56.0(8) . . ?
O11 Cs3 O22 114.8(3) 2_655 . ?
O37 Cs3 O22 110.2(3) 3_665 . ?
O24 Cs3 O22 47.3(3) . . ?
O34 Cs3 O12 143.4(3) 3_665 2_655 ?
O20 Cs3 O12 85.0(3) . 2_655 ?
O35 Cs3 O12 121.4(4) 3_665 2_655 ?
OW1 Cs3 O12 54.2(2) . 2_655 ?
OW3 Cs3 O12 68.8(4) 3_665 2_655 ?
OW6 Cs3 O12 156.3(10) . 2_655 ?
O11 Cs3 O12 48.9(3) 2_655 2_655 ?
O37 Cs3 O12 103.8(3) 3_665 2_655 ?
O24 Cs3 O12 107.0(3) . 2_655 ?
O22 Cs3 O12 108.4(3) . 2_655 ?
O34 Cs3 O24 99.8(3) 3_665 2_655 ?
O20 Cs3 O24 121.5(3) . 2_655 ?
O35 Cs3 O24 88.2(4) 3_665 2_655 ?
OW1 Cs3 O24 60.0(3) . 2_655 ?
OW3 Cs3 O24 69.2(4) 3_665 2_655 ?
OW6 Cs3 O24 148.1(12) . 2_655 ?
O11 Cs3 O24 93.8(3) 2_655 2_655 ?
O37 Cs3 O24 139.0(4) 3_665 2_655 ?
O24 Cs3 O24 73.6(4) . 2_655 ?
O22 Cs3 O24 107.4(3) . 2_655 ?
O12 Cs3 O24 47.8(3) 2_655 2_655 ?
O15 Cs4 O2 133.2(4) . 4 ?
O15 Cs4 OW8 67.0(7) . . ?
O2 Cs4 OW8 86.1(8) 4 . ?
O15 Cs4 O30 106.0(4) . 3 ?
O2 Cs4 O30 119.8(4) 4 3 ?
OW8 Cs4 O30 112.2(10) . 3 ?
O15 Cs4 O16 81.5(3) . 3 ?
O2 Cs4 O16 134.5(3) 4 3 ?
OW8 Cs4 O16 139.4(8) . 3 ?
O30 Cs4 O16 51.7(3) 3 3 ?
O15 Cs4 O33 47.7(4) . . ?
O2 Cs4 O33 89.7(4) 4 . ?
OW8 Cs4 O33 75.0(10) . . ?
O30 Cs4 O33 149.4(4) 3 . ?
O16 Cs4 O33 102.6(4) 3 . ?
O15 Cs4 O2 121.3(3) . 3 ?
O2 Cs4 O2 62.1(4) 4 3 ?
OW8 Cs4 O2 143.4(9) . 3 ?
O30 Cs4 O2 99.9(3) 3 3 ?
O16 Cs4 O2 75.0(3) 3 3 ?
O33 Cs4 O2 86.4(4) . 3 ?
O15 Cs4 OW9 69.9(6) . . ?
O2 Cs4 OW9 73.1(7) 4 . ?
OW8 Cs4 OW9 19.0(9) . . ?
O30 Cs4 OW9 130.6(7) 3 . ?
O16 Cs4 OW9 150.8(6) 3 . ?
O33 Cs4 OW9 62.2(6) . . ?
O2 Cs4 OW9 124.9(7) 3 . ?
O15 Cs4 O1 125.0(3) . 3 ?
O2 Cs4 O1 93.2(3) 4 3 ?
OW8 Cs4 O1 159.7(10) . 3 ?
O30 Cs4 O1 51.1(3) 3 3 ?
O16 Cs4 O1 44.1(3) 3 3 ?
O33 Cs4 O1 125.3(4) . 3 ?
O2 Cs4 O1 48.9(3) 3 3 ?
OW9 Cs4 O1 165.0(6) . 3 ?
O15 Cs4 O3 139.6(3) . 4 ?
O2 Cs4 O3 52.8(3) 4 4 ?
OW8 Cs4 O3 74.7(7) . 4 ?
O30 Cs4 O3 76.7(3) 3 4 ?
O16 Cs4 O3 124.0(3) 3 4 ?
O33 Cs4 O3 132.6(3) . 4 ?
O2 Cs4 O3 97.1(3) 3 4 ?
OW9 Cs4 O3 78.2(5) . 4 ?
O1 Cs4 O3 88.8(3) 3 4 ?
O15 Cs4 O13 49.9(4) . . ?
O2 Cs4 O13 168.7(4) 4 . ?
OW8 Cs4 O13 86.2(8) . . ?
O30 Cs4 O13 56.2(3) 3 . ?
O16 Cs4 O13 53.3(3) 3 . ?
O33 Cs4 O13 96.4(4) . . ?
O2 Cs4 O13 127.7(3) 3 . ?
OW9 Cs4 O13 101.3(7) . . ?
O1 Cs4 O13 91.1(3) 3 . ?
O3 Cs4 O13 116.9(3) 4 . ?
O15 Cs4 W9 104.8(3) . 3 ?
O2 Cs4 W9 120.4(3) 4 3 ?
OW8 Cs4 W9 136.9(10) . 3 ?
O30 Cs4 W9 26.3(2) 3 3 ?
O16 Cs4 W9 29.8(2) 3 3 ?
O33 Cs4 W9 132.3(3) . 3 ?
O2 Cs4 W9 78.5(2) 3 3 ?
OW9 Cs4 W9 155.8(7) . 3 ?
O1 Cs4 W9 31.0(2) 3 3 ?
O3 Cs4 W9 94.3(2) 4 3 ?
O13 Cs4 W9 61.5(2) . 3 ?
Cl1 Cs5 O28 104.2(3) . 3_565 ?
Cl1 Cs5 O29 120.9(3) . . ?
O28 Cs5 O29 99.3(4) 3_565 . ?
Cl1 Cs5 OW4 87.5(5) . . ?
O28 Cs5 OW4 94.9(5) 3_565 . ?
O29 Cs5 OW4 143.3(5) . . ?
Cl1 Cs5 O13 123.4(3) . 3 ?
O28 Cs5 O13 129.6(4) 3_565 3 ?
O29 Cs5 O13 71.5(4) . 3 ?
OW4 Cs5 O13 73.4(5) . 3 ?
Cl1 Cs5 O33 64.5(3) . . ?
O28 Cs5 O33 122.4(4) 3_565 . ?
O29 Cs5 O33 57.1(4) . . ?
OW4 Cs5 O33 136.8(5) . . ?
O13 Cs5 O33 94.7(4) 3 . ?
Cl1 Cs5 O27 57.0(3) . 3_565 ?
O28 Cs5 O27 50.5(3) 3_565 3_565 ?
O29 Cs5 O27 107.1(4) . 3_565 ?
OW4 Cs5 O27 108.1(5) . 3_565 ?
O13 Cs5 O27 178.6(4) 3 3_565 ?
O33 Cs5 O27 84.3(4) . 3_565 ?
Cl1 Cs5 O32 69.2(3) . . ?
O28 Cs5 O32 97.0(4) 3_565 . ?
O29 Cs5 O32 54.5(4) . . ?
OW4 Cs5 O32 155.8(6) . . ?
O13 Cs5 O32 113.7(4) 3 . ?
O33 Cs5 O32 25.4(4) . . ?
O27 Cs5 O32 65.1(3) 3_565 . ?
Cl1 Cs5 O36 145.4(3) . 3_565 ?
O28 Cs5 O36 45.2(3) 3_565 3_565 ?
O29 Cs5 O36 85.2(4) . 3_565 ?
OW4 Cs5 O36 81.2(5) . 3_565 ?
O13 Cs5 O36 84.5(4) 3 3_565 ?
O33 Cs5 O36 140.0(4) . 3_565 ?
O27 Cs5 O36 95.7(3) 3_565 3_565 ?
O32 Cs5 O36 121.7(4) . 3_565 ?
Cl1 Cs5 W8 78.01(15) . 3_565 ?
O28 Cs5 W8 26.5(2) 3_565 3_565 ?
O29 Cs5 W8 109.5(3) . 3_565 ?
OW4 Cs5 W8 98.2(4) . 3_565 ?
O13 Cs5 W8 155.5(3) 3 3_565 ?
O33 Cs5 W8 106.4(3) . 3_565 ?
O27 Cs5 W8 24.9(2) 3_565 3_565 ?
O32 Cs5 W8 83.6(2) . 3_565 ?
O36 Cs5 W8 71.4(2) 3_565 3_565 ?
Cl1 Cs5 Nb1 91.2(2) . . ?
O28 Cs5 Nb1 109.2(3) 3_565 . ?
O29 Cs5 Nb1 29.7(2) . . ?
OW4 Cs5 Nb1 155.4(4) . . ?
O13 Cs5 Nb1 87.1(3) 3 . ?
O33 Cs5 Nb1 28.2(3) . . ?
O27 Cs5 Nb1 91.6(2) 3_565 . ?
O32 Cs5 Nb1 28.2(2) . . ?
O36 Cs5 Nb1 112.2(3) 3_565 . ?
W8 Cs5 Nb1 105.55(6) 3_565 . ?
Cl1 Cs5 W9 138.2(2) . . ?
O28 Cs5 W9 99.4(2) 3_565 . ?
O29 Cs5 W9 19.7(3) . . ?
OW4 Cs5 W9 124.4(5) . . ?
O13 Cs5 W9 56.3(2) 3 . ?
O33 Cs5 W9 73.8(3) . . ?
O27 Cs5 W9 122.3(2) 3_565 . ?
O32 Cs5 W9 74.2(2) . . ?
O36 Cs5 W9 72.6(3) 3_565 . ?
W8 Cs5 W9 117.39(6) 3_565 . ?
Nb1 Cs5 W9 48.22(4) . . ?
Cs6A Cs6 O36 71.0(3) . 3_665 ?
Cs6A Cs6 O11 113.3(3) . 2_655 ?
O36 Cs6 O11 74.0(4) 3_665 2_655 ?
Cs6A Cs6 O20 67.3(3) . . ?
O36 Cs6 O20 102.2(4) 3_665 . ?
O11 Cs6 O20 67.3(3) 2_655 . ?
Cs6A Cs6 O37 64.6(3) . 3_665 ?
O36 Cs6 O37 27.3(4) 3_665 3_665 ?
O11 Cs6 O37 58.5(4) 2_655 3_665 ?
O20 Cs6 O37 75.4(4) . 3_665 ?
Cs6A Cs6 O18 59.5(3) . 3_655 ?
O36 Cs6 O18 127.3(4) 3_665 3_655 ?
O11 Cs6 O18 140.9(4) 2_655 3_655 ?
O20 Cs6 O18 75.6(3) . 3_655 ?
O37 Cs6 O18 123.3(4) 3_665 3_655 ?
Cs6A Cs6 Cs1A 104.5(2) . 3_655 ?
O36 Cs6 Cs1A 157.2(3) 3_665 3_655 ?
O11 Cs6 Cs1A 88.2(3) 2_655 3_655 ?
O20 Cs6 Cs1A 56.9(3) . 3_655 ?
O37 Cs6 Cs1A 130.1(3) 3_665 3_655 ?
O18 Cs6 Cs1A 60.6(3) 3_655 3_655 ?
Cs6A Cs6 O13 110.9(3) . 3_655 ?
O36 Cs6 O13 87.7(4) 3_665 3_655 ?
O11 Cs6 O13 122.4(3) 2_655 3_655 ?
O20 Cs6 O13 168.2(3) . 3_655 ?
O37 Cs6 O13 114.9(4) 3_665 3_655 ?
O18 Cs6 O13 93.4(3) 3_655 3_655 ?
Cs1A Cs6 O13 114.2(3) 3_655 3_655 ?
Cs6A Cs6 O14 94.7(2) . 3_655 ?
O36 Cs6 O14 125.4(3) 3_665 3_655 ?
O11 Cs6 O14 150.8(3) 2_655 3_655 ?
O20 Cs6 O14 120.7(3) . 3_655 ?
O37 Cs6 O14 148.1(3) 3_665 3_655 ?
O18 Cs6 O14 48.7(3) 3_655 3_655 ?
Cs1A Cs6 O14 76.7(3) 3_655 3_655 ?
O13 Cs6 O14 47.5(3) 3_655 3_655 ?
Cs6A Cs6 O30 130.0(3) . 1_655 ?
O36 Cs6 O30 62.2(4) 3_665 1_655 ?
O11 Cs6 O30 70.4(3) 2_655 1_655 ?
O20 Cs6 O30 137.5(3) . 1_655 ?
O37 Cs6 O30 80.1(4) 3_665 1_655 ?
O18 Cs6 O30 146.3(3) 3_655 1_655 ?
Cs1A Cs6 O30 125.5(3) 3_655 1_655 ?
O13 Cs6 O30 53.1(3) 3_655 1_655 ?
O14 Cs6 O30 98.2(3) 3_655 1_655 ?
Cs6A Cs6 OW8 135.8(6) . 3_655 ?
O36 Cs6 OW8 153.0(7) 3_665 3_655 ?
O11 Cs6 OW8 92.9(6) 2_655 3_655 ?
O20 Cs6 OW8 93.9(7) . 3_655 ?
O37 Cs6 OW8 151.4(6) 3_665 3_655 ?
O18 Cs6 OW8 77.6(6) 3_655 3_655 ?
Cs1A Cs6 OW8 38.8(7) 3_655 3_655 ?
O13 Cs6 OW8 79.4(7) 3_655 3_655 ?
O14 Cs6 OW8 59.8(6) 3_655 3_655 ?
O30 Cs6 OW8 91.3(7) 1_655 3_655 ?
Cs6A Cs6 W5 77.45(10) . 3_655 ?
O36 Cs6 W5 134.6(3) 3_665 3_655 ?
O11 Cs6 W5 150.3(2) 2_655 3_655 ?
O20 Cs6 W5 94.5(2) . 3_655 ?
O37 Cs6 W5 141.8(3) 3_665 3_655 ?
O18 Cs6 W5 22.3(2) 3_655 3_655 ?
Cs1A Cs6 W5 62.1(2) 3_655 3_655 ?
O13 Cs6 W5 73.9(2) 3_655 3_655 ?
O14 Cs6 W5 27.1(2) 3_655 3_655 ?
O30 Cs6 W5 125.3(2) 1_655 3_655 ?
OW8 Cs6 W5 64.1(5) 3_655 3_655 ?
Cs6 Cs6A O23 115.1(3) . 3_665 ?
Cs6 Cs6A O21 110.3(3) . . ?
O23 Cs6A O21 112.4(4) 3_665 . ?
Cs6 Cs6A OW4 84.4(5) . 1_655 ?
O23 Cs6A OW4 88.9(5) 3_665 1_655 ?
O21 Cs6A OW4 143.4(5) . 1_655 ?
Cs6 Cs6A O18 66.8(3) . 3_655 ?
O23 Cs6A O18 163.6(4) 3_665 3_655 ?
O21 Cs6A O18 80.5(4) . 3_655 ?
OW4 Cs6A O18 74.9(5) 1_655 3_655 ?
Cs6 Cs6A O37 63.6(3) . 3_665 ?
O23 Cs6A O37 58.1(3) 3_665 3_665 ?
O21 Cs6A O37 108.1(4) . 3_665 ?
OW4 Cs6A O37 108.5(6) 1_655 3_665 ?
O18 Cs6A O37 129.5(4) 3_655 3_665 ?
Cs6 Cs6A O20 61.9(2) . . ?
O23 Cs6A O20 119.7(3) 3_665 . ?
O21 Cs6A O20 51.1(3) . . ?
OW4 Cs6A O20 142.1(6) 1_655 . ?
O18 Cs6A O20 76.1(4) 3_655 . ?
O37 Cs6A O20 73.0(3) 3_665 . ?
Cs6 Cs6A O34 151.9(3) . . ?
O23 Cs6A O34 91.5(4) 3_665 . ?
O21 Cs6A O34 46.7(3) . . ?
OW4 Cs6A O34 106.2(6) 1_655 . ?
O18 Cs6A O34 90.4(4) 3_655 . ?
O37 Cs6A O34 132.4(4) 3_665 . ?
O20 Cs6A O34 97.8(3) . . ?
Cs6 Cs6A O36 57.4(3) . 3_665 ?
O23 Cs6A O36 57.7(3) 3_665 3_665 ?
O21 Cs6A O36 133.5(4) . 3_665 ?
OW4 Cs6A O36 82.9(5) 1_655 3_665 ?
O18 Cs6A O36 121.4(4) 3_655 3_665 ?
O37 Cs6A O36 25.7(3) 3_665 3_665 ?
O20 Cs6A O36 91.9(3) . 3_665 ?
O34 Cs6A O36 148.1(4) . 3_665 ?
Cs6 Cs6A OW6 114.5(7) . . ?
O23 Cs6A OW6 65.3(6) 3_665 . ?
O21 Cs6A OW6 51.2(8) . . ?
OW4 Cs6A OW6 152.4(6) 1_655 . ?
O18 Cs6A OW6 130.0(7) 3_655 . ?
O37 Cs6A OW6 67.0(9) 3_665 . ?
O20 Cs6A OW6 64.6(5) . . ?
O34 Cs6A OW6 67.0(9) . . ?
O36 Cs6A OW6 90.6(9) 3_665 . ?
Cs6 Cs6A OW7 133.0(5) . . ?
O23 Cs6A OW7 83.1(7) 3_665 . ?
O21 Cs6A OW7 99.9(7) . . ?
OW4 Cs6A OW7 51.5(8) 1_655 . ?
O18 Cs6A OW7 84.6(7) 3_655 . ?
O37 Cs6A OW7 138.3(7) 3_665 . ?
O20 Cs6A OW7 147.1(7) . . ?
O34 Cs6A OW7 55.4(6) . . ?
O36 Cs6A OW7 121.0(7) 3_665 . ?
OW6 Cs6A OW7 112.5(9) . . ?
Cs6 Cs6A OW6 131.1(7) . 3_665 ?
O23 Cs6A OW6 59.7(7) 3_665 3_665 ?
O21 Cs6A OW6 52.7(7) . 3_665 ?
OW4 Cs6A OW6 138.9(7) 1_655 3_665 ?
O18 Cs6A OW6 132.7(8) 3_655 3_665 ?
O37 Cs6A OW6 78.3(9) 3_665 3_665 ?
O20 Cs6A OW6 79.0(5) . 3_665 ?
O34 Cs6A OW6 54.1(9) . 3_665 ?
O36 Cs6A OW6 98.8(9) 3_665 3_665 ?
OW6 Cs6A OW6 16.7(13) . 3_665 ?
OW7 Cs6A OW6 95.8(8) . 3_665 ?
W1 O1 W9 144.9(7) . . ?
W1 O1 Cs4 98.5(4) . 3 ?
W9 O1 Cs4 85.4(4) . 3 ?
W1 O2 Cs4 111.6(6) . 4_556 ?
W1 O2 Cs4 104.7(6) . 3 ?
Cs4 O2 Cs4 116.3(4) 4_556 3 ?
W3 O3 W1 125.6(6) . . ?
W3 O3 Cs4 140.8(5) . 4_556 ?
W1 O3 Cs4 90.4(4) . 4_556 ?
W1 O4 W4 145.9(7) . . ?
W2 O5 W1 125.3(6) . . ?
W2 O6 W3 126.3(6) . . ?
W2 O6 Cs1A 96.4(5) . 4_556 ?
W3 O6 Cs1A 131.3(6) . 4_556 ?
W2 O7 W5 146.0(7) . . ?
W2 O7 Cs1 90.9(4) . 3_655 ?
W5 O7 Cs1 95.5(5) . 3_655 ?
W2 O8 Cs1 109.7(6) . 3_655 ?
W2 O8 Cs1A 105.5(6) . 4_556 ?
Cs1 O8 Cs1A 144.2(5) 3_655 4_556 ?
W2 O8 Cs1 149.6(6) . 4_556 ?
Cs1 O8 Cs1 100.7(4) 3_655 4_556 ?
Cs1A O8 Cs1 44.7(3) 4_556 4_556 ?
W2 O9 W6 145.0(6) . . ?
W3 O10 W8 146.3(7) . . ?
W3 O10 Cs2 92.1(4) . 4_566 ?
W8 O10 Cs2 107.7(5) . 4_566 ?
W3 O11 Cs2 114.0(6) . 4_566 ?
W3 O11 Cs6 126.0(6) . 2_655 ?
Cs2 O11 Cs6 101.4(4) 4_566 2_655 ?
W3 O11 Cs3 108.4(5) . 2_655 ?
Cs2 O11 Cs3 103.9(4) 4_566 2_655 ?
Cs6 O11 Cs3 100.5(3) 2_655 2_655 ?
W3 O12 W7 146.2(7) . . ?
W3 O12 Cs3 99.6(4) . 2_655 ?
W7 O12 Cs3 102.4(4) . 2_655 ?
W4 O13 Cs5 127.9(7) . 3 ?
W4 O13 Cs6 109.4(6) . 3_655 ?
Cs5 O13 Cs6 88.6(4) 3 3_655 ?
W4 O13 Cs4 94.6(6) . . ?
Cs5 O13 Cs4 137.4(5) 3 . ?
Cs6 O13 Cs4 77.2(3) 3_655 . ?
W5 O14 W4 160.5(7) . . ?
W5 O14 Cs6 96.7(4) . 3_655 ?
W4 O14 Cs6 101.0(5) . 3_655 ?
W4 O15 Nb1 126.4(7) . . ?
W4 O15 Cs4 112.4(6) . . ?
Nb1 O15 Cs4 121.2(6) . . ?
W9 O16 W4 124.7(6) . . ?
W9 O16 Cs4 92.3(4) . 3 ?
W4 O16 Cs4 132.6(6) . 3 ?
W6 O17 W5 124.0(7) . . ?
W6 O17 Cs1A 97.1(5) . 3_655 ?
W5 O17 Cs1A 135.4(7) . 3_655 ?
W6 O17 Cs1 125.4(5) . 3_655 ?
W5 O17 Cs1 95.7(5) . 3_655 ?
Cs1A O17 Cs1 41.5(3) 3_655 3_655 ?
W5 O18 Cs6A 142.5(7) . 3_655 ?
W5 O18 Cs6 110.7(7) . 3_655 ?
Cs6A O18 Cs6 53.7(3) 3_655 3_655 ?
W5 O18 Cs1A 98.1(7) . . ?
Cs6A O18 Cs1A 99.9(5) 3_655 . ?
Cs6 O18 Cs1A 60.3(4) 3_655 . ?
W5 O18 Cs1 96.5(6) . 3_655 ?
Cs6A O18 Cs1 84.1(4) 3_655 3_655 ?
Cs6 O18 Cs1 136.7(5) 3_655 3_655 ?
Cs1A O18 Cs1 149.4(5) . 3_655 ?
W5 O19 Nb2 126.0(7) . . ?
W5 O19 Cs1 129.7(6) . . ?
Nb2 O19 Cs1 99.9(4) . . ?
W5 O19 Cs1A 100.3(5) . . ?
Nb2 O19 Cs1A 132.8(6) . . ?
Cs1 O19 Cs1A 44.5(3) . . ?
W6 O20 Cs1A 101.3(6) . 3_655 ?
W6 O20 Cs3 111.8(6) . . ?
Cs1A O20 Cs3 140.7(5) 3_655 . ?
W6 O20 Cs6 136.5(6) . . ?
Cs1A O20 Cs6 62.4(3) 3_655 . ?
Cs3 O20 Cs6 102.8(3) . . ?
W6 O20 Cs6A 96.6(5) . . ?
Cs1A O20 Cs6A 96.7(4) 3_655 . ?
Cs3 O20 Cs6A 99.9(4) . . ?
Cs6 O20 Cs6A 50.8(2) . . ?
W6 O21 Nb2 126.1(7) . . ?
W6 O21 Cs6A 106.4(5) . . ?
Nb2 O21 Cs6A 122.1(6) . . ?
W7 O22 W6 159.3(7) . . ?
W7 O22 Cs3 102.8(5) . . ?
W6 O22 Cs3 96.1(4) . . ?
W7 O23 Nb3 126.2(6) . . ?
W7 O23 Cs6A 130.3(6) . 3_665 ?
Nb3 O23 Cs6A 102.2(5) . 3_665 ?
W7 O24 Cs3 110.2(6) . . ?
W7 O24 Cs3 107.3(6) . 2_655 ?
Cs3 O24 Cs3 100.1(4) . 2_655 ?
W7 O25 W8 123.0(6) . . ?
W8 O26 W9 161.0(7) . . ?
W8 O26 Cs2 98.3(4) . 3_565 ?
W9 O26 Cs2 99.0(4) . 3_565 ?
W8 O27 Cs2 108.6(6) . 3_565 ?
W8 O27 Cs5 97.1(5) . 3_565 ?
Cs2 O27 Cs5 103.4(4) 3_565 3_565 ?
W8 O28 Nb3 126.9(7) . . ?
W8 O28 Cs5 105.9(5) . 3_565 ?
Nb3 O28 Cs5 122.2(5) . 3_565 ?
W9 O29 Nb1 126.5(7) . . ?
W9 O29 Cs5 125.5(6) . . ?
Nb1 O29 Cs5 102.7(5) . . ?
W9 O30 Cs4 98.1(6) . 3 ?
W9 O30 Cs2 109.7(6) . 3_565 ?
Cs4 O30 Cs2 129.6(4) 3 3_565 ?
W9 O30 Cs6 155.5(7) . 1_455 ?
Cs4 O30 Cs6 78.3(3) 3 1_455 ?
Cs2 O30 Cs6 90.3(3) 3_565 1_455 ?
Nb1 O31 Nb2 146.7(7) . . ?
O33 O32 Nb1 68.2(9) . . ?
O33 O32 Cs2 163.5(11) . . ?
Nb1 O32 Cs2 128.3(7) . . ?
O33 O32 Cs5 69.9(9) . . ?
Nb1 O32 Cs5 93.7(6) . . ?
Cs2 O32 Cs5 107.2(4) . . ?
Nb3 O39 Nb1 150.4(7) . . ?
Nb3 O39 Cs2 98.1(5) . . ?
Nb1 O39 Cs2 101.8(5) . . ?
O35 O34 Nb2 67.1(9) . . ?
O35 O34 Cs1 80.6(9) . . ?
Nb2 O34 Cs1 97.0(5) . . ?
O35 O34 Cs3 78.8(9) . 3_665 ?
Nb2 O34 Cs3 107.4(6) . 3_665 ?
Cs1 O34 Cs3 138.5(5) . 3_665 ?
O35 O34 Cs6A 164.1(11) . . ?
Nb2 O34 Cs6A 108.9(6) . . ?
Cs1 O34 Cs6A 84.7(4) . . ?
Cs3 O34 Cs6A 116.7(5) 3_665 . ?
Nb2 O38 Nb3 149.7(7) . . ?
Nb2 O38 Cs3 90.8(4) . 3_665 ?
Nb3 O38 Cs3 108.4(5) . 3_665 ?
O34 O35 Nb2 69.3(9) . . ?
O34 O35 Cs3 74.9(9) . 3_665 ?
Nb2 O35 Cs3 106.4(6) . 3_665 ?
O34 O35 Cs1 73.2(9) . . ?
Nb2 O35 Cs1 94.6(6) . . ?
Cs3 O35 Cs1 132.0(5) 3_665 . ?
O36 O37 Nb3 67.5(8) . . ?
O36 O37 Cs6 69.6(8) . 3_665 ?
Nb3 O37 Cs6 128.6(7) . 3_665 ?
O36 O37 Cs6A 83.2(9) . 3_665 ?
Nb3 O37 Cs6A 95.9(5) . 3_665 ?
Cs6 O37 Cs6A 51.8(2) 3_665 3_665 ?
O36 O37 Cs3 163.7(10) . 3_665 ?
Nb3 O37 Cs3 128.1(7) . 3_665 ?
Cs6 O37 Cs3 98.4(4) 3_665 3_665 ?
Cs6A O37 Cs3 98.1(4) 3_665 3_665 ?
O36 O37 Cs2 74.2(9) . . ?
Nb3 O37 Cs2 100.6(6) . . ?
Cs6 O37 Cs2 93.6(4) 3_665 . ?
Cs6A O37 Cs2 144.0(5) 3_665 . ?
Cs3 O37 Cs2 96.3(4) 3_665 . ?
O37 O36 Nb3 66.8(8) . . ?
O37 O36 Cs6 83.1(8) . 3_665 ?
Nb3 O36 Cs6 138.6(7) . 3_665 ?
O37 O36 Cs2 80.4(9) . . ?
Nb3 O36 Cs2 103.2(6) . . ?
Cs6 O36 Cs2 98.7(4) 3_665 . ?
O37 O36 Cs6A 71.1(9) . 3_665 ?
Nb3 O36 Cs6A 90.7(6) . 3_665 ?
Cs6 O36 Cs6A 51.6(3) 3_665 3_665 ?
Cs2 O36 Cs6A 140.1(5) . 3_665 ?
O37 O36 Cs5 160.7(11) . 3_565 ?
Nb3 O36 Cs5 109.2(6) . 3_565 ?
Cs6 O36 Cs5 89.8(4) 3_665 3_565 ?
Cs2 O36 Cs5 118.6(5) . 3_565 ?
Cs6A O36 Cs5 90.4(4) 3_665 3_565 ?
O32 O33 Nb1 66.5(9) . . ?
O32 O33 Cs5 84.6(9) . . ?
Nb1 O33 Cs5 99.4(6) . . ?
O32 O33 Cs4 170.6(11) . . ?
Nb1 O33 Cs4 110.6(7) . . ?
Cs5 O33 Cs4 104.8(5) . . ?
P1 O40 W9 127.1(6) . . ?
P1 O40 W4 125.9(6) . . ?
W9 O40 W4 87.5(4) . . ?
P1 O40 Nb1 125.5(6) . . ?
W9 O40 Nb1 89.8(4) . . ?
W4 O40 Nb1 88.8(4) . . ?
P1 O41 W7 126.7(6) . . ?
P1 O41 W8 124.6(6) . . ?
W7 O41 W8 88.5(4) . . ?
P1 O41 Nb3 124.4(6) . . ?
W7 O41 Nb3 91.6(4) . . ?
W8 O41 Nb3 90.0(4) . . ?
P1 O42 W2 127.2(7) . . ?
P1 O42 W3 126.9(7) . . ?
W2 O42 W3 87.5(4) . . ?
P1 O42 W1 126.7(7) . . ?
W2 O42 W1 87.5(4) . . ?
W3 O42 W1 87.8(4) . . ?
P1 O43 W5 125.0(7) . . ?
P1 O43 Nb2 126.4(7) . . ?
W5 O43 Nb2 90.5(4) . . ?
P1 O43 W6 125.9(7) . . ?
W5 O43 W6 86.9(4) . . ?
Nb2 O43 W6 90.3(4) . . ?
Cs3 OW1 Cs3 109.3(7) 2_655 . ?
Cs2 OW2 Cs2 113.2(7) 2_554 . ?
Cs2 OW3 Cs3 104.8(6) . 3_665 ?
Cs6A OW4 Cs5 105.4(7) 1_455 . ?
OW5 OW5 Cs2 179.2(62) 3_565 . ?
OW6 OW6 Cs3 171.2(71) 3_665 . ?
OW6 OW6 Cs6A 84.0(71) 3_665 . ?
Cs3 OW6 Cs6A 91.6(15) . . ?
OW6 OW6 Cs6A 79.3(71) 3_665 3_665 ?
Cs3 OW6 Cs6A 104.9(15) . 3_665 ?
Cs6A OW6 Cs6A 163.3(13) . 3_665 ?
Cs1 OW7 Cs6A 83.3(17) . . ?
OW9 OW8 Cs1A 126.0(41) . . ?
OW9 OW8 Cs4 91.8(34) . . ?
Cs1A OW8 Cs4 134.0(21) . . ?
OW9 OW8 Cs1 91.4(36) . . ?
Cs1A OW8 Cs1 40.4(7) . . ?
Cs4 OW8 Cs1 173.5(16) . . ?
OW9 OW8 Cs6 167.3(36) . 3_655 ?
Cs1A OW8 Cs6 61.1(12) . 3_655 ?
Cs4 OW8 Cs6 77.5(11) . 3_655 ?
Cs1 OW8 Cs6 98.6(11) . 3_655 ?
OW8 OW9 Cs1A 37.5(30) . . ?
OW8 OW9 Cs4 69.2(34) . . ?
Cs1A OW9 Cs4 102.7(12) . . ?
OW8 OW9 Cs1 71.6(33) . . ?
Cs1A OW9 Cs1 38.3(5) . . ?
Cs4 OW9 Cs1 140.4(13) . . ?

loop_
_geom_bond_atom_site_label_1
_geom_bond_atom_site_label_2
_geom_bond_distance
_geom_bond_site_symmetry_2
_geom_bond_publ_flag
W7 O24 1.712(13) . ?
W7 O23 1.859(12) . ?
W7 O22 1.910(12) . ?
W7 O25 1.926(11) . ?
W7 O12 1.955(12) . ?
W7 O41 2.417(11) . ?
W7 Cs3 4.318(2) . ?
W7 Cs3 4.338(2) 2_655 ?
W7 Cs6A 4.426(4) 3_665 ?
W3 O11 1.729(12) . ?
W3 O10 1.868(12) . ?
W3 O12 1.910(11) . ?
W3 O3 1.929(12) . ?
W3 O6 1.930(13) . ?
W3 O42 2.475(12) . ?
W3 Cs2 4.154(2) 4_566 ?
W3 Cs3 4.237(2) 2_655 ?
W3 Cs6 4.447(3) 2_655 ?
W2 O8 1.709(12) . ?
W2 O9 1.887(12) . ?
W2 O7 1.890(13) . ?
W2 O6 1.903(12) . ?
W2 O5 1.913(12) . ?
W2 O42 2.472(12) . ?
W2 Cs1A 3.895(9) 4_556 ?
W2 Cs1 3.943(2) 3_655 ?
W8 O27 1.708(13) . ?
W8 O28 1.873(13) . ?
W8 O26 1.899(12) . ?
W8 O25 1.948(11) . ?
W8 O10 1.979(12) . ?
W8 O41 2.462(11) . ?
W8 Cs5 4.034(2) 3_565 ?
W8 Cs2 4.119(2) 3_565 ?
W1 O2 1.733(13) . ?
W1 O1 1.892(12) . ?
W1 O4 1.898(13) . ?
W1 O3 1.930(12) . ?
W1 O5 1.939(12) . ?
W1 O42 2.476(11) . ?
W1 Cs4 3.958(2) 4_556 ?
W1 Cs4 4.162(2) 3 ?
W6 O20 1.714(13) . ?
W6 O21 1.872(13) . ?
W6 O17 1.915(14) . ?
W6 O22 1.941(12) . ?
W6 O9 1.982(12) . ?
W6 O43 2.468(12) . ?
W6 Cs1A 3.849(9) 3_655 ?
W6 Cs6A 3.990(4) . ?
W6 Cs3 4.157(2) . ?
W5 O18 1.693(14) . ?
W5 O19 1.860(12) . ?
W5 O14 1.916(12) . ?
W5 O17 1.923(13) . ?
W5 O7 1.968(13) . ?
W5 O43 2.462(12) . ?
W5 Cs1A 3.934(9) . ?
W5 Cs1 4.115(3) 3_655 ?
W5 Cs6 4.179(3) 3_655 ?
W5 Cs1 4.465(3) . ?
W4 O13 1.702(14) . ?
W4 O15 1.844(14) . ?
W4 O14 1.925(12) . ?
W4 O16 1.933(12) . ?
W4 O4 1.941(13) . ?
W4 O40 2.480(12) . ?
W4 Cs4 4.028(2) . ?
W4 Cs6 4.304(3) 3_655 ?
W4 Cs5 4.476(2) 3 ?
W9 O30 1.710(13) . ?
W9 O29 1.832(13) . ?
W9 O16 1.905(13) . ?
W9 O26 1.944(12) . ?
W9 O1 1.977(12) . ?
W9 O40 2.434(11) . ?
W9 Cs4 3.826(2) 3 ?
W9 Cs2 4.165(2) 3_565 ?
W9 Cs5 4.424(2) . ?
Nb2 O38 1.827(13) . ?
Nb2 O35 1.96(2) . ?
Nb2 O34 1.990(15) . ?
Nb2 O21 2.053(14) . ?
Nb2 O31 2.06(2) . ?
Nb2 O19 2.065(12) . ?
Nb2 O43 2.466(12) . ?
Nb2 Cs1 3.960(3) . ?
Nb2 Cs3 4.245(2) 3_665 ?
Nb2 Cs6A 4.476(4) . ?
Nb1 O31 1.85(2) . ?
Nb1 O32 1.938(15) . ?
Nb1 O33 1.96(2) . ?
Nb1 O39 2.045(13) . ?
Nb1 O15 2.069(14) . ?
Nb1 O29 2.077(14) . ?
Nb1 O40 2.514(11) . ?
Nb1 Cs5 4.093(3) . ?
Nb1 Cs4 4.390(3) . ?
Nb1 Cs2 4.503(2) . ?
Nb3 O39 1.826(13) . ?
Nb3 O37 1.936(15) . ?
Nb3 O36 1.946(15) . ?
Nb3 O38 2.036(13) . ?
Nb3 O28 2.040(13) . ?
Nb3 O23 2.083(12) . ?
Nb3 O41 2.488(12) . ?
Nb3 Cs6A 3.989(4) 3_665 ?
Nb3 Cs2 4.272(2) . ?
Nb3 Cs5 4.524(3) 3_565 ?
P1 O40 1.541(12) . ?
P1 O42 1.541(12) . ?
P1 O43 1.560(12) . ?
P1 O41 1.568(12) . ?
Cs1 Cs1A 2.346(14) . ?
Cs1 OW7 2.92(5) . ?
Cs1 O8 3.024(13) 3_655 ?
Cs1 O19 3.043(12) . ?
Cs1 O8 3.098(13) 4 ?
Cs1 O34 3.191(15) . ?
Cs1 O35 3.29(2) . ?
Cs1 O7 3.431(13) 3_655 ?
Cs1 O17 3.453(14) 3_655 ?
Cs1 O18 3.56(2) 3_655 ?
Cs1 OW8 3.58(4) . ?
Cs1 OW9 3.77(4) . ?
Cs1A OW8 2.37(5) . ?
Cs1A O8 3.07(2) 4 ?
Cs1A O17 3.11(2) 3_655 ?
Cs1A O20 3.13(2) 3_655 ?
Cs1A OW9 3.14(4) . ?
Cs1A O19 3.15(2) . ?
Cs1A O6 3.19(2) 4 ?
Cs1A Cs6 3.308(13) 3_655 ?
Cs1A O18 3.32(2) . ?
Cs1A W6 3.849(9) 3_655 ?
Cs1A W2 3.895(9) 4 ?
Cs2 O32 3.038(15) . ?
Cs2 O11 3.138(13) 4_565 ?
Cs2 OW3 3.18(2) . ?
Cs2 O27 3.242(14) 3_565 ?
Cs2 O30 3.263(14) 3_565 ?
Cs2 OW5 3.33(4) . ?
Cs2 OW2 3.368(14) . ?
Cs2 O36 3.38(2) . ?
Cs2 O26 3.391(12) 3_565 ?
Cs2 O37 3.47(2) . ?
Cs2 O39 3.614(13) . ?
Cs2 O10 3.641(12) 4_565 ?
Cs3 O34 3.201(15) 3_665 ?
Cs3 O20 3.204(13) . ?
Cs3 O35 3.25(2) 3_665 ?
Cs3 OW1 3.255(14) . ?
Cs3 OW3 3.28(2) 3_665 ?
Cs3 OW6 3.33(5) . ?
Cs3 O11 3.361(13) 2_655 ?
Cs3 O37 3.41(2) 3_665 ?
Cs3 O24 3.417(14) . ?
Cs3 O22 3.474(12) . ?
Cs3 O12 3.475(12) 2_655 ?
Cs3 O24 3.509(14) 2_655 ?
Cs4 O15 2.947(14) . ?
Cs4 O2 2.978(15) 4 ?
Cs4 OW8 3.17(4) . ?
Cs4 O30 3.188(15) 3 ?
Cs4 O16 3.242(12) 3 ?
Cs4 O33 3.30(2) . ?
Cs4 O2 3.370(14) 3 ?
Cs4 OW9 3.38(4) . ?
Cs4 O1 3.438(12) 3 ?
Cs4 O3 3.442(12) 4 ?
Cs4 O13 3.518(14) . ?
Cs4 W9 3.826(2) 3 ?
Cs5 Cl1 3.080(8) . ?
Cs5 O28 3.096(13) 3_565 ?
Cs5 O29 3.102(13) . ?
Cs5 OW4 3.14(3) . ?
Cs5 O13 3.22(2) 3 ?
Cs5 O33 3.29(2) . ?
Cs5 O27 3.449(14) 3_565 ?
Cs5 O32 3.48(2) . ?
Cs5 O36 3.492(15) 3_565 ?
Cs5 W8 4.034(2) 3_565 ?
Cs6 Cs6A 2.865(6) . ?
Cs6 O36 3.082(15) 3_665 ?
Cs6 O11 3.205(13) 2_655 ?
Cs6 O20 3.259(14) . ?
Cs6 O37 3.264(15) 3_665 ?
Cs6 O18 3.27(2) 3_655 ?
Cs6 Cs1A 3.308(13) 3_655 ?
Cs6 O13 3.428(14) 3_655 ?
Cs6 O14 3.498(12) 3_655 ?
Cs6 O30 3.650(14) 1_655 ?
Cs6 OW8 3.72(6) 3_655 ?
Cs6 W5 4.179(3) 3_655 ?
Cs6A O23 2.991(13) 3_665 ?
Cs6A O21 3.034(13) . ?
Cs6A OW4 3.06(3) 1_655 ?
Cs6A O18 3.062(14) 3_655 ?
Cs6A O37 3.29(2) 3_665 ?
Cs6A O20 3.410(15) . ?
Cs6A O34 3.42(2) . ?
Cs6A O36 3.46(2) 3_665 ?
Cs6A OW6 3.72(7) . ?
Cs6A OW7 3.72(7) . ?
Cs6A OW6 3.76(7) 3_665 ?
O1 Cs4 3.438(12) 3 ?
O2 Cs4 2.978(15) 4_556 ?
O2 Cs4 3.370(14) 3 ?
O3 Cs4 3.442(12) 4_556 ?
O6 Cs1A 3.19(2) 4_556 ?
O7 Cs1 3.431(13) 3_655 ?
O8 Cs1 3.024(13) 3_655 ?
O8 Cs1A 3.07(2) 4_556 ?
O8 Cs1 3.098(13) 4_556 ?
O10 Cs2 3.641(12) 4_566 ?
O11 Cs2 3.138(13) 4_566 ?
O11 Cs6 3.205(13) 2_655 ?
O11 Cs3 3.361(13) 2_655 ?
O12 Cs3 3.475(12) 2_655 ?
O13 Cs5 3.22(2) 3 ?
O13 Cs6 3.428(14) 3_655 ?
O14 Cs6 3.498(12) 3_655 ?
O16 Cs4 3.242(12) 3 ?
O17 Cs1A 3.11(2) 3_655 ?
O17 Cs1 3.453(14) 3_655 ?
O18 Cs6A 3.062(14) 3_655 ?
O18 Cs6 3.27(2) 3_655 ?
O18 Cs1 3.56(2) 3_655 ?
O20 Cs1A 3.13(2) 3_655 ?
O23 Cs6A 2.991(13) 3_665 ?
O24 Cs3 3.509(14) 2_655 ?
O26 Cs2 3.391(12) 3_565 ?
O27 Cs2 3.242(14) 3_565 ?
O27 Cs5 3.449(14) 3_565 ?
O28 Cs5 3.096(13) 3_565 ?
O30 Cs4 3.188(15) 3 ?
O30 Cs2 3.263(14) 3_565 ?
O30 Cs6 3.650(14) 1_455 ?
O32 O33 1.50(2) . ?
O34 O35 1.47(2) . ?
O34 Cs3 3.201(15) 3_665 ?
O38 Cs3 3.805(12) 3_665 ?
O35 Cs3 3.25(2) 3_665 ?
O37 O36 1.51(2) . ?
O37 Cs6 3.264(15) 3_665 ?
O37 Cs6A 3.29(2) 3_665 ?
O37 Cs3 3.41(2) 3_665 ?
O36 Cs6 3.082(15) 3_665 ?
O36 Cs6A 3.46(2) 3_665 ?
O36 Cs5 3.492(15) 3_565 ?
OW1 Cs3 3.255(14) 2_655 ?
OW2 Cs2 3.368(14) 2_554 ?
OW3 Cs3 3.28(2) 3_665 ?
OW4 Cs6A 3.06(3) 1_455 ?
OW5 OW5 1.00(8) 3_565 ?
OW6 OW6 1.09(9) 3_665 ?
OW6 Cs6A 3.76(7) 3_665 ?
OW8 OW9 1.10(5) . ?
OW8 Cs6 3.72(6) 3_655 ?
